data_4309263
loop_
_publ_author_name
'Ming-xue Li'
'Yan Bai'
'Bing-guang Zhang'
'Chun-ying Duan'
'Jian Xu'
'Qing-jin Meng'

_publ_section_title
;
Heterometallic Compounds Assembled from Ferrocene-Containing
Bisthiosemicarbazone Clips
;
_journal_name_full 'Inorganic Chemistry'
_journal_page_first 5459
_journal_page_last 5466
_journal_paper_doi 10.1021/ic0502067
_journal_volume 44
_journal_year 2005
_chemical_formula_sum 'C71.5 H92 Cu8 Fe4 N26 O3.5 S8'
_chemical_formula_weight 2359.91
_chemical_name_systematic
; 
 ? 
;
_space_group_IT_number 4
_symmetry_cell_setting monoclinic
_symmetry_space_group_name_Hall 'P 2yb'
_symmetry_space_group_name_H-M 'P 1 21 1'
_atom_sites_solution_hydrogens mixed
_atom_sites_solution_primary direct
_atom_sites_solution_secondary difmap
_audit_creation_method SHELXL-97
_cell_angle_alpha 90.00
_cell_angle_beta 95.819(17)
_cell_angle_gamma 90.00
_cell_formula_units_Z 4
_cell_length_a 17.146(17)
_cell_length_b 33.15(3)
_cell_length_c 17.399(17)
_cell_measurement_reflns_used 8323
_cell_measurement_temperature 293(2)
_cell_measurement_theta_max 19.71
_cell_measurement_theta_min 2.73
_cell_volume 9838(16)
_computing_cell_refinement 'Bruker SMART'
_computing_data_collection 'Bruker SMART'
_computing_data_reduction 'Bruker SAINT'
_computing_molecular_graphics 'Bruker SHELXTL'
_computing_publication_material 'Bruker SHELXTL'
_computing_structure_refinement 'Bruker SHELXTL'
_computing_structure_solution 'Bruker SHELXTL'
_diffrn_ambient_temperature 293(2)
_diffrn_measured_fraction_theta_full 0.965
_diffrn_measured_fraction_theta_max 0.965
_diffrn_measurement_device_type 'CCD area detector'
_diffrn_measurement_method 'phi and omega scans'
_diffrn_radiation_monochromator graphite
_diffrn_radiation_source 'fine-focus sealed tube'
_diffrn_radiation_type MoK\a
_diffrn_radiation_wavelength 0.71073
_diffrn_reflns_av_R_equivalents 0.0953
_diffrn_reflns_av_sigmaI/netI 0.1353
_diffrn_reflns_limit_h_max 17
_diffrn_reflns_limit_h_min -17
_diffrn_reflns_limit_k_max 39
_diffrn_reflns_limit_k_min -34
_diffrn_reflns_limit_l_max 19
_diffrn_reflns_limit_l_min -20
_diffrn_reflns_number 48054
_diffrn_reflns_theta_full 25.00
_diffrn_reflns_theta_max 25.00
_diffrn_reflns_theta_min 1.70
_exptl_absorpt_coefficient_mu 2.487
_exptl_absorpt_correction_T_max 0.50
_exptl_absorpt_correction_T_min 0.41
_exptl_absorpt_correction_type empirical
_exptl_absorpt_process_details sadabs
_exptl_crystal_colour dark-brown
_exptl_crystal_density_diffrn 1.593
_exptl_crystal_density_method 'not measured'
_exptl_crystal_description block
_exptl_crystal_F_000 4780
_exptl_crystal_size_max 0.30
_exptl_crystal_size_mid 0.25
_exptl_crystal_size_min 0.25
_refine_diff_density_max 0.916
_refine_diff_density_min -0.589
_refine_diff_density_rms 0.138
_refine_ls_abs_structure_details 'Flack H D (1983), Acta Cryst. A39, 876-881'
_refine_ls_abs_structure_Flack 0.187(15)
_refine_ls_extinction_method none
_refine_ls_goodness_of_fit_ref 1.041
_refine_ls_hydrogen_treatment 'riding model'
_refine_ls_matrix_type fullcycle
_refine_ls_number_parameters 2114
_refine_ls_number_reflns 26795
_refine_ls_number_restraints 123
_refine_ls_restrained_S_all 1.044
_refine_ls_R_factor_all 0.1091
_refine_ls_R_factor_gt 0.0667
_refine_ls_shift/su_max 0.002
_refine_ls_shift/su_mean 0.000
_refine_ls_structure_factor_coef Fsqd
_refine_ls_weighting_details 'calc w=1/[\s^2^(Fo^2^)+(0.0550P)^2^+0.0000P] where P=(Fo^2^+2Fc^2^)/3'
_refine_ls_weighting_scheme calc
_refine_ls_wR_factor_gt 0.1510
_refine_ls_wR_factor_ref 0.1604
_reflns_number_gt 15868
_reflns_number_total 26795
_reflns_threshold_expression >2sigma(I)
_cod_data_source_file ic0502067si20050421_060347.cif
_cod_data_source_block sad
_cod_depositor_comments
;
The following automatic conversions were performed:
'_symmetry_cell_setting' value 'Monoclinic' changed to 'monoclinic'
according to '/home/saulius/struct/CIF-dictionaries/cif_core.dic'
dictionary named 'cif_core.dic' version 2.4.1 from 2010-06-29.

Automatic conversion script
Id: cif_fix_enum 1527 2010-12-29 10:47:43Z saulius 
;
_cod_original_cell_volume 9837(17)
_cod_original_sg_symbol_H-M 'P 1 21 1 '
_cod_original_formula_sum 'C71.50 H92 Cu8 Fe4 N26 O3.50 S8'
_cod_database_code 4309263

loop_
_symmetry_equiv_pos_as_xyz
'x, y, z'
'-x, y+1/2, -z'

loop_
_atom_site_label
_atom_site_type_symbol
_atom_site_fract_x
_atom_site_fract_y
_atom_site_fract_z
_atom_site_U_iso_or_equiv
_atom_site_adp_type
_atom_site_occupancy
_atom_site_symmetry_multiplicity
_atom_site_calc_flag
_atom_site_refinement_flags
_atom_site_disorder_assembly
_atom_site_disorder_group
Cu1 Cu 1.54004(5) 0.97132(3) 1.07058(5) 0.0501(3) Uani 1 1 d . . .
Cu2 Cu 1.54543(5) 0.94298(3) 0.87070(5) 0.0541(3) Uani 1 1 d . . .
Cu3 Cu 1.42355(5) 0.98110(3) 0.93692(5) 0.0526(3) Uani 1 1 d . . .
Cu4 Cu 1.63023(5) 1.00825(3) 0.96228(5) 0.0519(3) Uani 1 1 d . . .
Fe1 Fe 1.62361(6) 0.79876(3) 1.05504(5) 0.0403(3) Uani 1 1 d . . .
Fe2 Fe 1.45957(7) 1.15276(3) 0.85174(6) 0.0539(3) Uani 1 1 d . . .
S1 S 1.65709(11) 1.00130(5) 1.08669(10) 0.0482(6) Uani 1 1 d . . .
S2 S 1.41589(12) 0.93644(6) 0.84456(11) 0.0565(6) Uani 1 1 d . . .
S3 S 1.41638(11) 0.98871(5) 1.06326(11) 0.0485(6) Uani 1 1 d . . .
S4 S 1.64535(11) 0.97977(5) 0.84902(11) 0.0535(6) Uani 1 1 d . . .
N1 N 1.7878(3) 0.95827(18) 1.1084(4) 0.070(2) Uani 1 1 d . . .
H1A H 1.8165 0.9371 1.1167 0.084 Uiso 1 1 calc R . .
H1B H 1.8093 0.9815 1.1050 0.084 Uiso 1 1 calc R . .
N2 N 1.6783(3) 0.91954(16) 1.1065(3) 0.0466(18) Uani 1 1 d . . .
N3 N 1.5987(3) 0.91775(15) 1.0964(3) 0.0429(17) Uani 1 1 d . . .
N4 N 1.5464(3) 0.88444(15) 0.9042(3) 0.0500(18) Uani 1 1 d . . .
N5 N 1.4745(3) 0.86509(17) 0.9071(3) 0.0555(19) Uani 1 1 d . . .
N6 N 1.3472(4) 0.8719(2) 0.8927(5) 0.100(3) Uani 1 1 d . . .
H6B H 1.3480 0.8478 0.9113 0.120 Uiso 1 1 calc R . .
H6C H 1.3032 0.8838 0.8803 0.120 Uiso 1 1 calc R . .
N7 N 1.4211(3) 1.06125(15) 1.1261(3) 0.056(2) Uani 1 1 d . . .
H7B H 1.4210 1.0872 1.1277 0.068 Uiso 1 1 calc R . .
H7C H 1.4244 1.0476 1.1684 0.068 Uiso 1 1 calc R . .
N8 N 1.4113(3) 1.06353(15) 0.9929(3) 0.0508(18) Uani 1 1 d . . .
N9 N 1.4103(3) 1.04212(15) 0.9258(3) 0.0438(18) Uani 1 1 d . . .
N10 N 1.5972(3) 1.05919(15) 0.9043(3) 0.0523(19) Uani 1 1 d . . .
N11 N 1.5878(4) 1.05577(16) 0.8235(3) 0.058(2) Uani 1 1 d . . .
N12 N 1.5978(4) 1.01609(19) 0.7194(3) 0.077(2) Uani 1 1 d . . .
H12B H 1.5819 1.0356 0.6894 0.093 Uiso 1 1 calc R . .
H12C H 1.6092 0.9932 0.7002 0.093 Uiso 1 1 calc R . .
C1 C 1.7071(4) 0.95483(19) 1.1008(4) 0.043(2) Uani 1 1 d . . .
C2 C 1.5667(4) 0.88398(18) 1.1048(3) 0.037(2) Uani 1 1 d . . .
C3 C 1.4736(4) 0.8808(2) 1.0938(4) 0.055(2) Uani 1 1 d . . .
H3A H 1.4524 0.9033 1.0638 0.082 Uiso 1 1 calc R . .
H3B H 1.4538 0.8811 1.1435 0.082 Uiso 1 1 calc R . .
H3C H 1.4585 0.8561 1.0675 0.082 Uiso 1 1 calc R . .
C4 C 1.6068(4) 0.8458(2) 1.1266(4) 0.048(2) Uani 1 1 d . . .
C5 C 1.6901(4) 0.83451(19) 1.1287(4) 0.055(2) Uani 1 1 d . . .
H5A H 1.7335 0.8518 1.1166 0.066 Uiso 1 1 calc R . .
C6 C 1.6951(5) 0.7949(2) 1.1562(4) 0.067(3) Uani 1 1 d . . .
H6A H 1.7436 0.7791 1.1631 0.081 Uiso 1 1 calc R . .
C7 C 1.6216(5) 0.7802(2) 1.1683(4) 0.063(3) Uani 1 1 d . . .
H7A H 1.6109 0.7526 1.1843 0.076 Uiso 1 1 calc R . .
C8 C 1.5661(5) 0.80876(18) 1.1503(4) 0.049(2) Uani 1 1 d . . .
H8A H 1.5097 0.8058 1.1534 0.059 Uiso 1 1 calc R . .
C9 C 1.6846(4) 0.7959(2) 0.9590(3) 0.050(2) Uani 1 1 d . . .
H9A H 1.7372 0.8065 0.9540 0.060 Uiso 1 1 calc R . .
C10 C 1.6651(4) 0.75688(19) 0.9822(4) 0.048(2) Uani 1 1 d . . .
H10A H 1.7020 0.7350 0.9971 0.058 Uiso 1 1 calc R . .
C11 C 1.5801(5) 0.7551(2) 0.9811(4) 0.062(3) Uani 1 1 d . . .
H11A H 1.5508 0.7315 0.9961 0.075 Uiso 1 1 calc R . .
C12 C 1.5458(4) 0.79229(18) 0.9575(4) 0.045(2) Uani 1 1 d . . .
H12A H 1.4898 0.7988 0.9527 0.054 Uiso 1 1 calc R . .
C13 C 1.6071(4) 0.81842(17) 0.9434(3) 0.0356(19) Uani 1 1 d . . .
C14 C 1.6109(4) 0.8609(2) 0.9223(4) 0.048(2) Uani 1 1 d . . .
C15 C 1.6856(4) 0.8831(2) 0.9218(4) 0.066(3) Uani 1 1 d . . .
H15A H 1.6776 0.9065 0.8897 0.099 Uiso 1 1 calc R . .
H15B H 1.7240 0.8659 0.9019 0.099 Uiso 1 1 calc R . .
H15C H 1.7039 0.8911 0.9735 0.099 Uiso 1 1 calc R . .
C16 C 1.4166(4) 0.8913(2) 0.8827(5) 0.071(3) Uani 1 1 d . . .
C17 C 1.4162(4) 1.0419(2) 1.0570(4) 0.048(2) Uani 1 1 d . . .
C18 C 1.3978(4) 1.06279(18) 0.8677(3) 0.039(2) Uani 1 1 d . . .
C19 C 1.3944(5) 1.0407(2) 0.7967(5) 0.085(3) Uani 1 1 d . . .
H19A H 1.4050 1.0128 0.8075 0.128 Uiso 1 1 calc R . .
H19B H 1.4328 1.0512 0.7654 0.128 Uiso 1 1 calc R . .
H19C H 1.3431 1.0434 0.7694 0.128 Uiso 1 1 calc R . .
C20 C 1.3818(4) 1.10548(19) 0.8580(3) 0.049(2) Uani 1 1 d . . .
C21 C 1.3702(4) 1.1360(2) 0.9158(4) 0.056(2) Uani 1 1 d . . .
H21A H 1.3770 1.1311 0.9716 0.067 Uiso 1 1 calc R . .
C22 C 1.3526(4) 1.1761(2) 0.8802(4) 0.063(3) Uani 1 1 d . . .
H22A H 1.3426 1.2017 0.9057 0.075 Uiso 1 1 calc R . .
C23 C 1.3519(5) 1.1678(2) 0.7983(5) 0.075(3) Uani 1 1 d . . .
H23A H 1.3427 1.1881 0.7574 0.090 Uiso 1 1 calc R . .
C24 C 1.3688(4) 1.12696(19) 0.7861(4) 0.055(2) Uani 1 1 d . . .
H24A H 1.3726 1.1149 0.7352 0.066 Uiso 1 1 calc R . .
C25 C 1.5537(4) 1.1706(2) 0.9231(4) 0.059(3) Uani 1 1 d . . .
H25A H 1.5538 1.1750 0.9789 0.071 Uiso 1 1 calc R . .
C26 C 1.5390(5) 1.1992(2) 0.8688(4) 0.064(3) Uani 1 1 d . . .
H26A H 1.5267 1.2276 0.8780 0.077 Uiso 1 1 calc R . .
C27 C 1.5416(5) 1.1809(2) 0.7969(5) 0.083(3) Uani 1 1 d . . .
H27A H 1.5311 1.1948 0.7473 0.099 Uiso 1 1 calc R . .
C28 C 1.5594(4) 1.1398(2) 0.8046(4) 0.061(3) Uani 1 1 d . . .
H28A H 1.5658 1.1205 0.7630 0.073 Uiso 1 1 calc R . .
C29 C 1.5705(4) 1.1321(2) 0.8870(4) 0.057(2) Uani 1 1 d . . .
C30 C 1.5889(4) 1.0940(2) 0.9295(4) 0.055(2) Uani 1 1 d . . .
C31 C 1.5935(5) 1.0980(2) 1.0142(4) 0.067(3) Uani 1 1 d . . .
H31A H 1.5986 1.0717 1.0375 0.101 Uiso 1 1 calc R . .
H31B H 1.5467 1.1107 1.0283 0.101 Uiso 1 1 calc R . .
H31C H 1.6382 1.1141 1.0321 0.101 Uiso 1 1 calc R . .
C32 C 1.6050(5) 1.0213(2) 0.7948(4) 0.058(3) Uani 1 1 d . . .
Cu5 Cu 0.95920(5) 1.20053(3) 1.41516(5) 0.0515(3) Uani 1 1 d . . .
Cu6 Cu 0.94881(5) 1.17008(3) 1.60962(5) 0.0550(3) Uani 1 1 d . . .
Cu7 Cu 1.07557(5) 1.20672(3) 1.54305(5) 0.0504(3) Uani 1 1 d . . .
Cu8 Cu 0.87394(5) 1.23764(3) 1.53375(5) 0.0572(3) Uani 1 1 d . . .
Fe3 Fe 0.85448(6) 1.03179(3) 1.40840(6) 0.0465(3) Uani 1 1 d . . .
Fe4 Fe 1.06172(5) 1.37478(3) 1.65447(6) 0.0392(3) Uani 1 1 d . . .
S5 S 0.84515(11) 1.23328(6) 1.40905(12) 0.0565(6) Uani 1 1 d . . .
S6 S 1.07741(12) 1.15780(6) 1.62592(12) 0.0571(6) Uani 1 1 d . . .
S7 S 1.08166(10) 1.21783(5) 1.41870(11) 0.0489(6) Uani 1 1 d . . .
S8 S 0.85339(11) 1.20770(6) 1.64429(12) 0.0625(7) Uani 1 1 d . . .
N13 N 0.7134(4) 1.1921(2) 1.3898(4) 0.100(3) Uani 1 1 d U . .
H13A H 0.6826 1.1719 1.3797 0.120 Uiso 1 1 calc R . .
H13B H 0.6943 1.2154 1.3991 0.120 Uiso 1 1 calc R . .
N14 N 0.8167(3) 1.15295(17) 1.3770(4) 0.058(2) Uani 1 1 d . . .
N15 N 0.8996(3) 1.14869(16) 1.3827(3) 0.0475(18) Uani 1 1 d . . .
N16 N 0.9386(3) 1.11374(14) 1.5644(3) 0.0451(17) Uani 1 1 d . . .
N17 N 1.0040(3) 1.09327(16) 1.5497(3) 0.0541(19) Uani 1 1 d . . .
N18 N 1.1370(3) 1.09568(18) 1.5586(4) 0.074(2) Uani 1 1 d . . .
H18A H 1.1364 1.0737 1.5322 0.089 Uiso 1 1 calc R . .
H18B H 1.1809 1.1070 1.5741 0.089 Uiso 1 1 calc R . .
N19 N 1.0810(4) 1.29401(18) 1.3686(3) 0.068(2) Uani 1 1 d . . .
H19D H 1.0857 1.3198 1.3718 0.082 Uiso 1 1 calc R . .
H19E H 1.0742 1.2826 1.3240 0.082 Uiso 1 1 calc R . .
N20 N 1.0945(3) 1.28996(16) 1.4974(3) 0.0463(18) Uani 1 1 d . . .
N21 N 1.0959(3) 1.26614(15) 1.5621(3) 0.0390(16) Uani 1 1 d . . .
N22 N 0.9119(3) 1.28754(15) 1.5968(3) 0.0456(18) Uani 1 1 d . . .
N23 N 0.9189(3) 1.28328(15) 1.6773(3) 0.054(2) Uani 1 1 d . . .
N24 N 0.8967(4) 1.24478(18) 1.7769(4) 0.086(3) Uani 1 1 d . . .
H24B H 0.9119 1.2650 1.8058 0.103 Uiso 1 1 calc R . .
H24C H 0.8824 1.2227 1.7975 0.103 Uiso 1 1 calc R . .
C33 C 0.7950(4) 1.1871(2) 1.3910(5) 0.067(3) Uani 1 1 d . . .
C34 C 0.9258(4) 1.11304(18) 1.3664(4) 0.043(2) Uani 1 1 d . . .
C35 C 1.0129(4) 1.11172(19) 1.3689(4) 0.050(2) Uani 1 1 d . . .
H35A H 1.0345 1.1368 1.3888 0.074 Uiso 1 1 calc R . .
H35B H 1.0276 1.1075 1.3177 0.074 Uiso 1 1 calc R . .
H35C H 1.0328 1.0900 1.4018 0.074 Uiso 1 1 calc R . .
C36 C 0.8821(4) 1.07774(18) 1.3410(4) 0.040(2) Uani 1 1 d . . .
C37 C 0.7983(4) 1.06969(19) 1.3260(4) 0.051(2) Uani 1 1 d . . .
H37A H 0.7563 1.0887 1.3348 0.062 Uiso 1 1 calc R . .
C38 C 0.7877(4) 1.02991(19) 1.3033(4) 0.044(2) Uani 1 1 d . . .
H38A H 0.7370 1.0162 1.2928 0.052 Uiso 1 1 calc R . .
C39 C 0.8615(4) 1.0123(2) 1.2975(4) 0.062(3) Uani 1 1 d . . .
H39A H 0.8713 0.9846 1.2816 0.074 Uiso 1 1 calc R . .
C40 C 0.9176(4) 1.04135(19) 1.3170(4) 0.052(2) Uani 1 1 d . . .
H40A H 0.9742 1.0370 1.3179 0.062 Uiso 1 1 calc R . .
C41 C 0.7924(4) 1.03023(19) 1.5008(4) 0.052(2) Uani 1 1 d . . .
H41A H 0.7410 1.0427 1.5040 0.063 Uiso 1 1 calc R . .
C42 C 0.8050(4) 0.9920(2) 1.4799(4) 0.051(2) Uani 1 1 d . . .
H42A H 0.7646 0.9720 1.4641 0.062 Uiso 1 1 calc R . .
C43 C 0.8857(4) 0.9865(2) 1.4814(4) 0.055(2) Uani 1 1 d . . .
H43A H 0.9116 0.9615 1.4679 0.066 Uiso 1 1 calc R . .
C44 C 0.9242(4) 1.02220(18) 1.5075(4) 0.045(2) Uani 1 1 d . . .
H44A H 0.9811 1.0260 1.5141 0.054 Uiso 1 1 calc R . .
C45 C 0.8710(4) 1.0502(2) 1.5218(4) 0.052(2) Uani 1 1 d . . .
C46 C 0.8744(4) 1.09391(19) 1.5473(4) 0.048(2) Uani 1 1 d . . .
C47 C 0.8006(4) 1.1144(2) 1.5556(4) 0.064(3) Uani 1 1 d . . .
H47A H 0.8094 1.1360 1.5923 0.097 Uiso 1 1 calc R . .
H47B H 0.7639 1.0956 1.5734 0.097 Uiso 1 1 calc R . .
H47C H 0.7798 1.1252 1.5065 0.097 Uiso 1 1 calc R . .
C48 C 1.0689(4) 1.1124(2) 1.5756(5) 0.057(3) Uani 1 1 d . . .
C49 C 1.0842(4) 1.2720(2) 1.4317(4) 0.045(2) Uani 1 1 d . . .
C50 C 1.1129(3) 1.28371(18) 1.6283(4) 0.041(2) Uani 1 1 d . . .
C51 C 1.1087(4) 1.25964(18) 1.6959(4) 0.048(2) Uani 1 1 d . . .
H51A H 1.0860 1.2339 1.6815 0.073 Uiso 1 1 calc R . .
H51B H 1.0768 1.2731 1.7303 0.073 Uiso 1 1 calc R . .
H51C H 1.1605 1.2557 1.7214 0.073 Uiso 1 1 calc R . .
C52 C 1.1345(3) 1.32801(18) 1.6370(4) 0.037(2) Uani 1 1 d . . .
C53 C 1.1441(3) 1.3593(2) 1.5843(4) 0.046(2) Uani 1 1 d . . .
H53A H 1.1357 1.3570 1.5279 0.055 Uiso 1 1 calc R . .
C54 C 1.1670(4) 1.39588(19) 1.6273(4) 0.041(2) Uani 1 1 d . . .
H54A H 1.1778 1.4224 1.6059 0.049 Uiso 1 1 calc R . .
C55 C 1.1714(4) 1.3854(2) 1.7042(5) 0.059(2) Uani 1 1 d . . .
H55A H 1.1843 1.4042 1.7470 0.071 Uiso 1 1 calc R . .
C56 C 1.1502(4) 1.34449(17) 1.7133(4) 0.039(2) Uani 1 1 d . . .
H56A H 1.1483 1.3300 1.7622 0.047 Uiso 1 1 calc R . .
C57 C 0.9689(4) 1.39685(19) 1.5867(4) 0.046(2) Uani 1 1 d . . .
H57A H 0.9676 1.4026 1.5313 0.055 Uiso 1 1 calc R . .
C58 C 0.9902(4) 1.42456(19) 1.6473(4) 0.047(2) Uani 1 1 d . . .
H58A H 1.0065 1.4526 1.6417 0.056 Uiso 1 1 calc R . .
C59 C 0.9842(4) 1.4041(2) 1.7166(4) 0.053(2) Uani 1 1 d . . .
H59A H 0.9974 1.4157 1.7681 0.064 Uiso 1 1 calc R . .
C60 C 0.9594(4) 1.3636(2) 1.7022(4) 0.044(2) Uani 1 1 d . . .
H60A H 0.9513 1.3431 1.7412 0.053 Uiso 1 1 calc R . .
C61 C 0.9478(3) 1.35843(19) 1.6205(4) 0.044(2) Uani 1 1 d . . .
C62 C 0.9261(4) 1.3237(2) 1.5746(4) 0.045(2) Uani 1 1 d . . .
C63 C 0.9248(5) 1.3286(2) 1.4876(5) 0.079(3) Uani 1 1 d . . .
H63A H 0.9098 1.3035 1.4627 0.118 Uiso 1 1 calc R . .
H63B H 0.9760 1.3362 1.4751 0.118 Uiso 1 1 calc R . .
H63C H 0.8878 1.3492 1.4702 0.118 Uiso 1 1 calc R . .
C64 C 0.8953(4) 1.24771(19) 1.6998(4) 0.054(2) Uani 1 1 d . . .
Fe5 Fe 1.53600(5) 0.91477(3) 1.36294(5) 0.0359(3) Uani 1 1 d . . .
Fe6 Fe 1.36512(5) 1.26842(3) 1.53865(5) 0.0352(3) Uani 1 1 d . . .
Cu9 Cu 1.36335(5) 1.06014(2) 1.43433(5) 0.0468(3) Uani 1 1 d . . .
Cu10 Cu 1.56819(5) 1.08579(2) 1.46196(5) 0.0432(3) Uani 1 1 d . . .
Cu11 Cu 1.44529(5) 1.09479(2) 1.56444(5) 0.0442(3) Uani 1 1 d . . .
Cu12 Cu 1.45362(5) 1.12657(2) 1.36760(5) 0.0444(3) Uani 1 1 d . . .
S9 S 1.35004(10) 1.05038(5) 1.55967(10) 0.0441(5) Uani 1 1 d . . .
S10 S 1.57654(10) 1.11723(5) 1.34908(10) 0.0442(5) Uani 1 1 d . . .
S11 S 1.57472(10) 1.10047(5) 1.58367(10) 0.0424(5) Uani 1 1 d . . .
S12 S 1.33592(11) 1.10055(5) 1.33809(10) 0.0450(5) Uani 1 1 d . . .
N25 N 1.4056(4) 0.98366(19) 1.6249(3) 0.078(2) Uani 1 1 d . . .
H25B H 1.4246 0.9596 1.6277 0.094 Uiso 1 1 calc R . .
H25C H 1.3967 0.9962 1.6664 0.094 Uiso 1 1 calc R . .
N26 N 1.4062(3) 0.97940(15) 1.4977(3) 0.0431(17) Uani 1 1 d . . .
N27 N 1.3941(3) 1.00056(16) 1.4281(3) 0.0411(17) Uani 1 1 d . . .
N28 N 1.5857(3) 1.03423(14) 1.4070(3) 0.0370(16) Uani 1 1 d . . .
N29 N 1.5899(3) 1.03623(14) 1.3258(3) 0.0364(16) Uani 1 1 d . . .
N30 N 1.5941(3) 1.07510(17) 1.2220(3) 0.058(2) Uani 1 1 d . . .
H30A H 1.5998 1.0538 1.1950 0.069 Uiso 1 1 calc R . .
H30B H 1.5928 1.0985 1.2003 0.069 Uiso 1 1 calc R . .
N31 N 1.6394(3) 1.17181(16) 1.5978(4) 0.066(2) Uani 1 1 d . . .
H31D H 1.6390 1.1976 1.6036 0.079 Uiso 1 1 calc R . .
H31E H 1.6833 1.1592 1.5978 0.079 Uiso 1 1 calc R . .
N32 N 1.5092(3) 1.17596(14) 1.5900(3) 0.0445(17) Uani 1 1 d . . .
N33 N 1.4408(3) 1.15397(14) 1.5834(3) 0.0309(15) Uani 1 1 d . . .
N34 N 1.3991(3) 1.17770(15) 1.3988(3) 0.0453(18) Uani 1 1 d . . .
N35 N 1.3160(3) 1.17563(14) 1.3993(3) 0.0388(17) Uani 1 1 d . . .
N36 N 1.2108(3) 1.13773(16) 1.3766(3) 0.061(2) Uani 1 1 d . . .
H36A H 1.1814 1.1566 1.3917 0.073 Uiso 1 1 calc R . .
H36B H 1.1905 1.1151 1.3610 0.073 Uiso 1 1 calc R . .
C65 C 1.3900(4) 1.00162(19) 1.5558(4) 0.051(2) Uani 1 1 d . . .
C66 C 1.4056(3) 0.97916(19) 1.3692(4) 0.041(2) Uani 1 1 d . . .
C67 C 1.3965(4) 1.00116(19) 1.2921(4) 0.055(2) Uani 1 1 d . . .
H67A H 1.3606 1.0232 1.2947 0.083 Uiso 1 1 calc R . .
H67B H 1.3765 0.9829 1.2521 0.083 Uiso 1 1 calc R . .
H67C H 1.4465 1.0113 1.2808 0.083 Uiso 1 1 calc R . .
C68 C 1.4259(4) 0.93620(17) 1.3698(3) 0.0356(19) Uani 1 1 d . . .
C69 C 1.4446(3) 0.90798(19) 1.4288(4) 0.041(2) Uani 1 1 d . . .
H69A H 1.4459 0.9129 1.4844 0.049 Uiso 1 1 calc R . .
C70 C 1.4611(3) 0.87088(18) 1.3927(4) 0.037(2) Uani 1 1 d . . .
H70A H 1.4772 0.8460 1.4203 0.044 Uiso 1 1 calc R . .
C71 C 1.4545(4) 0.87543(18) 1.3132(4) 0.051(2) Uani 1 1 d . . .
H71A H 1.4634 0.8545 1.2753 0.061 Uiso 1 1 calc R . .
C72 C 1.4333(4) 0.91609(19) 1.2965(4) 0.048(2) Uani 1 1 d . . .
H72A H 1.4237 0.9282 1.2451 0.058 Uiso 1 1 calc R . .
C73 C 1.6322(4) 0.92260(19) 1.4363(4) 0.048(2) Uani 1 1 d . . .
H73A H 1.6346 0.9185 1.4923 0.058 Uiso 1 1 calc R . .
C74 C 1.6468(3) 0.89281(18) 1.3836(3) 0.0357(19) Uani 1 1 d . . .
H74A H 1.6613 0.8648 1.3959 0.043 Uiso 1 1 calc R . .
C75 C 1.6349(4) 0.90935(19) 1.3109(4) 0.053(2) Uani 1 1 d . . .
H75A H 1.6387 0.8942 1.2631 0.063 Uiso 1 1 calc R . .
C76 C 1.6160(3) 0.95182(18) 1.3134(4) 0.043(2) Uani 1 1 d . . .
H76A H 1.6057 0.9704 1.2698 0.051 Uiso 1 1 calc R . .
C77 C 1.6125(3) 0.96043(17) 1.3977(3) 0.0318(17) Uani 1 1 d U . .
C78 C 1.5961(3) 0.99664(18) 1.4332(4) 0.0395(19) Uani 1 1 d . . .
C79 C 1.5919(4) 0.99414(19) 1.5205(3) 0.047(2) Uani 1 1 d . . .
H79A H 1.5672 1.0180 1.5378 0.070 Uiso 1 1 calc R . .
H79B H 1.6439 0.9920 1.5464 0.070 Uiso 1 1 calc R . .
H79C H 1.5618 0.9709 1.5322 0.070 Uiso 1 1 calc R . .
C80 C 1.5871(3) 1.07185(19) 1.3005(4) 0.044(2) Uani 1 1 d . . .
C81 C 1.5725(4) 1.1515(2) 1.5887(3) 0.047(2) Uani 1 1 d . . .
C82 C 1.3780(4) 1.17759(17) 1.5919(3) 0.0335(19) Uani 1 1 d . . .
C83 C 1.3038(4) 1.15585(19) 1.5787(4) 0.050(2) Uani 1 1 d . . .
H83A H 1.3138 1.1281 1.5670 0.075 Uiso 1 1 calc R . .
H83B H 1.2721 1.1679 1.5362 0.075 Uiso 1 1 calc R . .
H83C H 1.2767 1.1572 1.6243 0.075 Uiso 1 1 calc R . .
C84 C 1.3736(4) 1.21980(18) 1.6129(4) 0.037(2) Uani 1 1 d . . .
C85 C 1.4357(4) 1.24861(19) 1.6308(4) 0.045(2) Uani 1 1 d . . .
H85A H 1.4918 1.2428 1.6308 0.054 Uiso 1 1 calc R . .
C86 C 1.4039(4) 1.28657(19) 1.6481(4) 0.042(2) Uani 1 1 d . . .
H86A H 1.4334 1.3112 1.6626 0.050 Uiso 1 1 calc R . .
C87 C 1.3194(4) 1.28201(17) 1.6404(3) 0.0388(19) Uani 1 1 d . . .
H87A H 1.2807 1.3030 1.6483 0.047 Uiso 1 1 calc R . .
C88 C 1.3038(4) 1.24083(18) 1.6201(3) 0.040(2) Uani 1 1 d . . .
H88A H 1.2512 1.2293 1.6094 0.048 Uiso 1 1 calc R . .
C89 C 1.4269(4) 1.28661(17) 1.4553(3) 0.046(2) Uani 1 1 d . . .
H89A H 1.4841 1.2894 1.4625 0.055 Uiso 1 1 calc R . .
C90 C 1.3767(4) 1.31789(18) 1.4688(3) 0.0376(19) Uani 1 1 d . . .
H90A H 1.3901 1.3457 1.4843 0.045 Uiso 1 1 calc R . .
C91 C 1.3008(4) 1.30052(18) 1.4523(3) 0.043(2) Uani 1 1 d . . .
H91A H 1.2517 1.3146 1.4589 0.051 Uiso 1 1 calc R . .
C92 C 1.3055(4) 1.26044(19) 1.4314(4) 0.044(2) Uani 1 1 d . . .
H92A H 1.2616 1.2420 1.4179 0.052 Uiso 1 1 calc R . .
C93 C 1.3904(4) 1.25099(17) 1.4328(3) 0.038(2) Uani 1 1 d . . .
C94 C 1.4307(4) 1.21371(18) 1.4147(4) 0.039(2) Uani 1 1 d . . .
C95 C 1.5173(3) 1.21596(19) 1.4204(4) 0.050(2) Uani 1 1 d . . .
H95A H 1.5378 1.1910 1.4028 0.076 Uiso 1 1 calc R . .
H95B H 1.5375 1.2206 1.4732 0.076 Uiso 1 1 calc R . .
H95C H 1.5328 1.2377 1.3889 0.076 Uiso 1 1 calc R . .
C96 C 1.2885(4) 1.1437(2) 1.3773(4) 0.044(2) Uani 1 1 d . . .
Fe7 Fe 2.14534(6) 1.06097(3) 1.07425(6) 0.0491(3) Uani 1 1 d . . .
Fe8 Fe 1.92466(7) 0.71698(3) 0.84682(6) 0.0565(4) Uani 1 1 d . . .
Cu13 Cu 2.04138(5) 0.89213(3) 1.07432(5) 0.0557(3) Uani 1 1 d . . .
Cu14 Cu 2.04415(6) 0.92248(3) 0.87728(5) 0.0624(3) Uani 1 1 d . . .
Cu15 Cu 2.11945(6) 0.85515(3) 0.95472(6) 0.0621(3) Uani 1 1 d . . .
Cu16 Cu 1.91611(5) 0.88562(3) 0.94829(6) 0.0592(3) Uani 1 1 d . . .
S13 S 2.15713(12) 0.86091(6) 1.07779(12) 0.0592(7) Uani 1 1 d . . .
S14 S 1.91479(12) 0.93390(6) 0.86358(12) 0.0625(7) Uani 1 1 d . . .
S15 S 2.13529(12) 0.88278(6) 0.84112(12) 0.0641(7) Uani 1 1 d . . .
S16 S 1.91771(11) 0.87488(6) 1.07473(11) 0.0568(6) Uani 1 1 d . . .
N37 N 2.2884(4) 0.9045(2) 1.0839(4) 0.094(3) Uani 1 1 d . . .
H37C H 2.3166 0.9259 1.0910 0.112 Uiso 1 1 calc R . .
H37B H 2.3100 0.8818 1.0746 0.112 Uiso 1 1 calc R . .
N38 N 2.1828(3) 0.94135(16) 1.1015(3) 0.055(2) Uani 1 1 d . . .
N39 N 2.0991(3) 0.94377(17) 1.1022(4) 0.059(2) Uani 1 1 d . . .
N40 N 2.0562(3) 0.97771(17) 0.9212(3) 0.0498(18) Uani 1 1 d . . .
N41 N 1.9861(4) 0.99881(18) 0.9368(3) 0.064(2) Uani 1 1 d . . .
N42 N 1.8544(3) 0.99534(19) 0.9277(4) 0.088(3) Uani 1 1 d . . .
H42B H 1.8555 1.0178 0.9526 0.106 Uiso 1 1 calc R . .
H42C H 1.8103 0.9840 0.9133 0.106 Uiso 1 1 calc R . .
N43 N 2.0761(4) 0.8483(2) 0.7166(4) 0.094(3) Uani 1 1 d . . .
H43B H 2.0531 0.8302 0.6871 0.113 Uiso 1 1 calc R . .
H43C H 2.0918 0.8703 0.6972 0.113 Uiso 1 1 calc R . .
N44 N 2.0635(4) 0.80993(15) 0.8164(3) 0.057(2) Uani 1 1 d . . .
N45 N 2.0756(3) 0.80657(15) 0.8942(3) 0.054(2) Uani 1 1 d . . .
N46 N 1.8879(3) 0.82668(18) 0.9349(3) 0.060(2) Uani 1 1 d . . .
N47 N 1.8984(3) 0.80231(17) 1.0002(3) 0.057(2) Uani 1 1 d . . .
N48 N 1.9251(4) 0.79932(19) 1.1302(3) 0.077(2) Uani 1 1 d . . .
H48A H 1.9234 0.7732 1.1161 0.115 Uiso 1 1 d R . .
H48B H 1.9719 0.8048 1.1565 0.115 Uiso 1 1 d R . .
C97 C 2.2108(4) 0.9064(2) 1.0873(4) 0.058(3) Uani 1 1 d . . .
C98 C 2.0744(4) 0.9791(2) 1.1245(4) 0.044(2) Uani 1 1 d . . .
C99 C 1.9906(4) 0.9833(2) 1.1224(4) 0.065(3) Uani 1 1 d . . .
H99A H 1.9654 0.9625 1.0906 0.097 Uiso 1 1 calc R . .
H99B H 1.9751 1.0092 1.1016 0.097 Uiso 1 1 calc R . .
H99C H 1.9754 0.9810 1.1739 0.097 Uiso 1 1 calc R . .
C100 C 2.1211(4) 1.01472(18) 1.1444(4) 0.047(2) Uani 1 1 d . . .
C101 C 2.2062(4) 1.02183(19) 1.1473(4) 0.046(2) Uani 1 1 d . . .
H10B H 2.2470 1.0028 1.1356 0.055 Uiso 1 1 calc R . .
C102 C 2.2151(5) 1.0612(2) 1.1703(4) 0.065(3) Uani 1 1 d . . .
H10C H 2.2661 1.0748 1.1750 0.078 Uiso 1 1 calc R . .
C103 C 2.1478(4) 1.0803(2) 1.1840(4) 0.060(3) Uani 1 1 d . . .
H10D H 2.1414 1.1079 1.2025 0.072 Uiso 1 1 calc R . .
C104 C 2.0873(5) 1.0496(2) 1.1665(4) 0.069(3) Uani 1 1 d . . .
H10E H 2.0310 1.0538 1.1688 0.083 Uiso 1 1 calc R . .
C105 C 2.2016(4) 1.0607(2) 0.9772(4) 0.062(3) Uani 1 1 d . . .
H10F H 2.2529 1.0485 0.9719 0.075 Uiso 1 1 calc R . .
C106 C 2.1884(4) 1.1002(2) 1.0031(5) 0.067(3) Uani 1 1 d . . .
H10G H 2.2288 1.1205 1.0176 0.081 Uiso 1 1 calc R . .
C107 C 2.1076(5) 1.1056(2) 1.0034(4) 0.069(3) Uani 1 1 d . . .
H10H H 2.0819 1.1304 1.0187 0.082 Uiso 1 1 calc R . .
C108 C 2.0694(4) 1.0704(2) 0.9782(4) 0.051(2) Uani 1 1 d . . .
H10I H 2.0127 1.0659 0.9742 0.061 Uiso 1 1 calc R . .
C109 C 2.1269(5) 1.0414(2) 0.9600(4) 0.060(3) Uani 1 1 d . . .
C110 C 2.1174(4) 1.00025(19) 0.9385(4) 0.045(2) Uani 1 1 d . . .
C111 C 2.2001(5) 0.9785(3) 0.9263(5) 0.097(4) Uani 1 1 d . . .
H11B H 2.1917 0.9501 0.9184 0.145 Uiso 1 1 calc R . .
H11C H 2.2365 0.9827 0.9712 0.145 Uiso 1 1 calc R . .
H11D H 2.2209 0.9899 0.8820 0.145 Uiso 1 1 calc R . .
C112 C 1.9188(4) 0.9788(2) 0.9119(5) 0.065(3) Uani 1 1 d . . .
C113 C 2.0875(5) 0.8422(2) 0.7924(4) 0.060(3) Uani 1 1 d . . .
C114 C 2.0622(4) 0.7709(2) 0.9248(4) 0.059(3) Uani 1 1 d . . .
C115 C 2.0741(5) 0.7650(2) 1.0087(4) 0.066(3) Uani 1 1 d . . .
H11E H 2.0787 0.7908 1.0339 0.099 Uiso 1 1 calc R . .
H11F H 2.1211 0.7497 1.0217 0.099 Uiso 1 1 calc R . .
H11G H 2.0302 0.7507 1.0254 0.099 Uiso 1 1 calc R . .
C116 C 2.0353(4) 0.7328(2) 0.8791(4) 0.055(2) Uani 1 1 d . . .
C117 C 2.0240(4) 0.7245(3) 0.7959(4) 0.075(3) Uani 1 1 d . . .
H11H H 2.0308 0.7444 0.7555 0.089 Uiso 1 1 calc R . .
C118 C 2.0035(4) 0.68596(19) 0.7825(4) 0.053(2) Uani 1 1 d . . .
H11I H 1.9925 0.6723 0.7326 0.064 Uiso 1 1 calc R . .
C119 C 2.0002(4) 0.6699(2) 0.8572(5) 0.066(3) Uani 1 1 d . . .
H11J H 1.9847 0.6421 0.8674 0.079 Uiso 1 1 calc R . .
C120 C 2.0187(4) 0.69733(19) 0.9125(4) 0.054(2) Uani 1 1 d . . .
H12D H 2.0216 0.6923 0.9683 0.064 Uiso 1 1 calc R . .
C121 C 1.8324(4) 0.7459(2) 0.7884(4) 0.060(3) Uani 1 1 d . . .
H12E H 1.8325 0.7598 0.7387 0.072 Uiso 1 1 calc R . .
C122 C 1.8112(5) 0.7053(3) 0.7996(5) 0.085(3) Uani 1 1 d . . .
H12F H 1.7962 0.6858 0.7585 0.102 Uiso 1 1 calc R . .
C123 C 1.8194(4) 0.6967(2) 0.8808(4) 0.054(2) Uani 1 1 d . . .
H12G H 1.8094 0.6710 0.9059 0.065 Uiso 1 1 calc R . .
C124 C 1.8439(4) 0.73295(19) 0.9164(4) 0.053(2) Uani 1 1 d . . .
H12H H 1.8542 0.7368 0.9724 0.064 Uiso 1 1 calc R . .
C125 C 1.8490(4) 0.76323(19) 0.8617(4) 0.048(2) Uani 1 1 d . . .
C126 C 1.8630(4) 0.8061(2) 0.8662(4) 0.047(2) Uani 1 1 d . . .
C127 C 1.8584(5) 0.8313(2) 0.7963(4) 0.069(3) Uani 1 1 d . . .
H12I H 1.8505 0.8590 0.8101 0.103 Uiso 1 1 calc R . .
H12J H 1.8153 0.8225 0.7608 0.103 Uiso 1 1 calc R . .
H12K H 1.9063 0.8290 0.7725 0.103 Uiso 1 1 calc R . .
C128 C 1.9171(4) 0.8219(2) 1.0679(4) 0.057(2) Uani 1 1 d . . .
O1 O 0.8470(4) 1.54694(14) 1.5909(3) 0.133(3) Uiso 1 1 d DU . .
N49 N 0.8143(4) 1.48126(11) 1.61191(19) 0.115(2) Uiso 1 1 d DU . .
C129 C 0.8299(5) 1.51755(12) 1.6357(3) 0.123(3) Uiso 1 1 d DU . .
H12L H 0.8287 1.5230 1.6880 0.148 Uiso 1 1 calc R . .
C130 C 0.8224(6) 1.4725(2) 1.5430(3) 0.180(5) Uiso 1 1 d DU . .
H13C H 0.8591 1.4908 1.5234 0.269 Uiso 1 1 calc R . .
H13D H 0.7727 1.4747 1.5125 0.269 Uiso 1 1 calc R . .
H13E H 0.8415 1.4454 1.5403 0.269 Uiso 1 1 calc R . .
C131 C 0.7941(5) 1.45526(18) 1.6591(4) 0.145(4) Uiso 1 1 d DU . .
H13F H 0.7481 1.4414 1.6368 0.218 Uiso 1 1 calc R . .
H13G H 0.7830 1.4684 1.7059 0.218 Uiso 1 1 calc R . .
H13H H 0.8359 1.4362 1.6703 0.218 Uiso 1 1 calc R . .
N51 N 2.1893(4) 0.61353(12) 0.9005(2) 0.048(3) Uiso 0.50 1 d PDU . .
C135 C 2.1762(6) 0.57615(12) 0.8832(3) 0.054(3) Uiso 0.50 1 d PDU . .
H13I H 2.1800 0.5683 0.8324 0.065 Uiso 0.50 1 calc PR . .
C136 C 2.2114(6) 0.6368(2) 0.8494(4) 0.064(4) Uiso 0.50 1 d PDU . .
H13J H 2.2207 0.6632 0.8710 0.096 Uiso 0.50 1 calc PR . .
H13K H 2.1713 0.6383 0.8067 0.096 Uiso 0.50 1 calc PR . .
H13L H 2.2588 0.6266 0.8318 0.096 Uiso 0.50 1 calc PR . .
C137 C 2.1824(8) 0.6247(3) 0.9684(3) 0.098(5) Uiso 0.50 1 d PDU . .
H13M H 2.1909 0.6021 1.0027 0.147 Uiso 0.50 1 calc PR . .
H13N H 2.1307 0.6352 0.9713 0.147 Uiso 0.50 1 calc PR . .
H13O H 2.2205 0.6453 0.9830 0.147 Uiso 0.50 1 calc PR . .
O6 O 1.1302(6) 1.37590(14) 1.3821(5) 0.077(3) Uiso 0.50 1 d PDU . .
O5 O 2.0947(4) 1.21582(14) 0.8865(5) 0.100(4) Uiso 0.50 1 d PDU . .
N53 N 2.1132(2) 1.15484(11) 0.8312(4) 0.082(3) Uiso 0.50 1 d PDU . .
C141 C 2.1406(3) 1.18900(13) 0.8580(5) 0.090(4) Uiso 0.50 1 d PDU . .
H14D H 2.1936 1.1947 0.8571 0.108 Uiso 0.50 1 calc PR . .
C142 C 2.1567(4) 1.12704(19) 0.8056(6) 0.085(5) Uiso 0.50 1 d PDU . .
H14E H 2.1980 1.1201 0.8449 0.128 Uiso 0.50 1 calc PR . .
H14F H 2.1791 1.1368 0.7607 0.128 Uiso 0.50 1 calc PR . .
H14G H 2.1255 1.1036 0.7921 0.128 Uiso 0.50 1 calc PR . .
C143 C 2.0372(3) 1.1506(3) 0.8218(11) 0.148(7) Uiso 0.50 1 d PDU . .
H14H H 2.0135 1.1701 0.8529 0.222 Uiso 0.50 1 calc PR . .
H14I H 2.0235 1.1240 0.8372 0.222 Uiso 0.50 1 calc PR . .
H14J H 2.0188 1.1547 0.7684 0.222 Uiso 0.50 1 calc PR . .
O4 O 1.4818(3) 1.14653(19) 1.1435(4) 0.153(3) Uiso 1 1 d DU . .
N52 N 1.45091(19) 1.20239(12) 1.1916(4) 0.122(3) Uiso 1 1 d DU . .
C138 C 1.4229(3) 1.16886(14) 1.1636(5) 0.151(4) Uiso 1 1 d DU . .
H13P H 1.3703 1.1615 1.1584 0.181 Uiso 1 1 calc R . .
C139 C 1.4063(3) 1.23124(16) 1.2145(5) 0.105(3) Uiso 1 1 d DU . .
H13Q H 1.3537 1.2214 1.2151 0.157 Uiso 1 1 calc R . .
H13R H 1.4065 1.2537 1.1796 0.157 Uiso 1 1 calc R . .
H13S H 1.4260 1.2398 1.2655 0.157 Uiso 1 1 calc R . .
C140 C 1.5267(3) 1.2089(3) 1.1931(6) 0.168(5) Uiso 1 1 d DU . .
H14A H 1.5475 1.1929 1.1538 0.253 Uiso 1 1 calc R . .
H14B H 1.5521 1.2015 1.2428 0.253 Uiso 1 1 calc R . .
H14C H 1.5358 1.2369 1.1836 0.253 Uiso 1 1 calc R . .
O3 O 2.1582(5) 0.54891(19) 0.9314(4) 0.062(3) Uiso 0.50 1 d PDU . .
N54 N 1.1740(2) 1.43165(11) 1.3433(5) 0.060(3) Uiso 0.50 1 d PDU . .
C144 C 1.1129(3) 1.41242(14) 1.3607(6) 0.056(3) Uiso 0.50 1 d PDU . .
H14K H 1.0628 1.4234 1.3581 0.068 Uiso 0.50 1 calc PR . .
C145 C 1.1696(6) 1.46895(15) 1.3189(7) 0.081(5) Uiso 0.50 1 d PDU . .
H14L H 1.1172 1.4788 1.3211 0.121 Uiso 0.50 1 calc PR . .
H14M H 1.1826 1.4701 1.2665 0.121 Uiso 0.50 1 calc PR . .
H14N H 1.2057 1.4854 1.3511 0.121 Uiso 0.50 1 calc PR . .
C146 C 1.2412(3) 1.4132(2) 1.3441(10) 0.122(6) Uiso 0.50 1 d PDU . .
H14O H 1.2343 1.3850 1.3539 0.183 Uiso 0.50 1 calc PR . .
H14P H 1.2776 1.4245 1.3840 0.183 Uiso 0.50 1 calc PR . .
H14Q H 1.2614 1.4165 1.2950 0.183 Uiso 0.50 1 calc PR . .
O2 O 0.9140(6) 1.42647(13) 1.3755(4) 0.097(4) Uiso 0.50 1 d PDU . .
N50 N 0.8575(2) 1.48051(10) 1.3097(5) 0.104(3) Uiso 0.50 1 d PDU . .
C132 C 0.9169(3) 1.46210(15) 1.3444(5) 0.109(4) Uiso 0.50 1 d PDU . .
H13T H 0.9652 1.4751 1.3475 0.131 Uiso 0.50 1 calc PR . .
C133 C 0.7948(3) 1.4609(2) 1.3016(11) 0.146(7) Uiso 0.50 1 d PDU . .
H13U H 0.7513 1.4790 1.3034 0.218 Uiso 0.50 1 calc PR . .
H13V H 0.7946 1.4415 1.3426 0.218 Uiso 0.50 1 calc PR . .
H13W H 0.7905 1.4472 1.2528 0.218 Uiso 0.50 1 calc PR . .
C134 C 0.8608(6) 1.51737(14) 1.2989(9) 0.125(7) Uiso 0.50 1 d PDU . .
H13X H 0.8121 1.5265 1.2725 0.188 Uiso 0.50 1 calc PR . .
H13Y H 0.9028 1.5233 1.2681 0.188 Uiso 0.50 1 calc PR . .
H13Z H 0.8700 1.5309 1.3477 0.188 Uiso 0.50 1 calc PR . .
C147 C 1.5293(7) 0.87898(18) 1.6889(6) 0.184(5) Uiso 1 1 d DU . .
H14R H 1.4884 0.8654 1.6572 0.276 Uiso 1 1 calc R . .
H14S H 1.5141 0.8821 1.7402 0.276 Uiso 1 1 calc R . .
H14T H 1.5767 0.8634 1.6909 0.276 Uiso 1 1 calc R . .
O7 O 1.5430(5) 0.91953(18) 1.6554(5) 0.178(3) Uiso 1 1 d DU . .
H7E H 1.5732 0.9326 1.6882 0.213 Uiso 1 1 d R . .
O8 O 1.3005(6) 0.7721(3) 0.9031(3) 0.147(4) Uiso 0.65 1 d PDU . .
C148 C 1.2676(8) 0.7662(5) 0.8229(4) 0.132(6) Uiso 0.65 1 d PDU . .
O10 O 1.8140(11) 1.15565(17) 0.8182(9) 0.190(8) Uiso 0.50 1 d PD . .
C150 C 1.8063 1.1135 0.7960 0.143 Uiso 0.50 1 d PD . .
O9 O 1.6559 1.2709 1.6020 0.182 Uiso 0.85 1 d PD . .
C149 C 1.6949 1.2931 1.6687 0.141 Uiso 0.85 1 d PD . .

loop_
_atom_site_aniso_label
_atom_site_aniso_U_11
_atom_site_aniso_U_22
_atom_site_aniso_U_33
_atom_site_aniso_U_23
_atom_site_aniso_U_13
_atom_site_aniso_U_12
Cu1 0.0465(5) 0.0546(5) 0.0483(5) 0.0018(4) 0.0004(4) 0.0112(4)
Cu2 0.0631(6) 0.0504(5) 0.0483(6) 0.0025(4) 0.0041(5) 0.0037(5)
Cu3 0.0537(6) 0.0443(5) 0.0590(6) -0.0055(4) 0.0025(5) 0.0049(5)
Cu4 0.0560(6) 0.0559(5) 0.0431(5) 0.0100(4) 0.0024(4) 0.0035(5)
Fe1 0.0433(6) 0.0427(5) 0.0336(5) -0.0013(4) -0.0020(5) 0.0025(5)
Fe2 0.0813(8) 0.0433(6) 0.0368(6) 0.0033(5) 0.0042(6) 0.0067(6)
S1 0.0615(12) 0.0394(10) 0.0423(11) 0.0006(8) -0.0021(9) -0.0004(9)
S2 0.0660(13) 0.0493(11) 0.0512(12) -0.0045(9) -0.0082(10) 0.0110(10)
S3 0.0480(11) 0.0458(10) 0.0524(11) 0.0117(9) 0.0083(9) 0.0056(9)
S4 0.0627(12) 0.0434(11) 0.0556(12) 0.0042(9) 0.0121(10) 0.0050(10)
N1 0.044(4) 0.061(4) 0.104(5) 0.025(4) 0.001(4) 0.002(3)
N2 0.030(3) 0.050(3) 0.061(4) -0.001(3) 0.012(3) 0.001(3)
N3 0.065(4) 0.039(3) 0.025(3) 0.002(2) 0.010(3) 0.010(3)
N4 0.074(4) 0.043(3) 0.034(3) -0.024(2) 0.013(3) -0.012(3)
N5 0.047(3) 0.059(4) 0.063(4) -0.009(3) 0.017(3) -0.014(3)
N6 0.054(4) 0.073(5) 0.172(8) -0.013(5) 0.007(5) -0.001(4)
N7 0.091(4) 0.029(3) 0.050(4) -0.003(3) 0.016(3) 0.008(3)
N8 0.047(4) 0.052(3) 0.050(4) 0.027(3) -0.012(3) -0.004(3)
N9 0.066(4) 0.048(3) 0.015(3) -0.006(2) -0.005(3) -0.005(3)
N10 0.071(4) 0.039(3) 0.048(3) -0.015(3) 0.010(3) 0.004(3)
N11 0.090(5) 0.035(3) 0.049(4) 0.001(3) 0.005(3) 0.001(3)
N12 0.114(5) 0.083(4) 0.038(4) 0.005(3) 0.021(4) 0.028(4)
C1 0.042(4) 0.044(4) 0.043(4) 0.002(3) 0.004(3) -0.008(3)
C2 0.066(4) 0.032(4) 0.013(3) 0.001(3) 0.002(3) -0.001(3)
C3 0.058(5) 0.053(4) 0.054(5) 0.004(4) 0.007(4) 0.002(4)
C4 0.058(5) 0.045(4) 0.039(4) -0.007(3) -0.008(4) 0.002(4)
C5 0.065(5) 0.030(4) 0.067(5) 0.005(3) -0.013(4) 0.018(4)
C6 0.073(5) 0.040(4) 0.078(6) -0.010(4) -0.040(5) 0.015(4)
C7 0.082(6) 0.058(5) 0.046(5) 0.000(4) -0.011(4) 0.005(5)
C8 0.068(5) 0.031(4) 0.047(4) 0.000(3) -0.004(4) -0.007(4)
C9 0.058(5) 0.070(5) 0.023(4) 0.000(3) 0.012(3) 0.014(4)
C10 0.064(5) 0.048(4) 0.035(4) 0.004(3) 0.013(4) 0.011(4)
C11 0.109(6) 0.059(5) 0.019(4) -0.013(3) 0.006(4) -0.028(5)
C12 0.054(4) 0.031(4) 0.051(4) -0.004(3) 0.000(4) -0.017(3)
C13 0.045(4) 0.031(3) 0.031(4) -0.006(3) 0.005(3) 0.004(3)
C14 0.046(4) 0.069(5) 0.031(4) -0.003(3) 0.002(3) 0.027(4)
C15 0.030(4) 0.101(6) 0.067(5) 0.013(5) 0.007(4) 0.003(4)
C16 0.026(4) 0.093(6) 0.094(6) -0.039(5) 0.009(4) 0.001(4)
C17 0.021(4) 0.065(5) 0.056(5) -0.018(4) -0.001(3) 0.008(3)
C18 0.054(4) 0.038(4) 0.022(3) -0.016(3) -0.002(3) -0.001(3)
C19 0.087(6) 0.056(5) 0.110(7) 0.014(5) -0.004(6) 0.022(5)
C20 0.084(5) 0.043(4) 0.018(3) -0.012(3) -0.004(4) -0.009(4)
C21 0.050(5) 0.075(5) 0.038(4) -0.001(4) -0.013(4) 0.001(4)
C22 0.076(5) 0.055(5) 0.058(5) 0.005(4) 0.011(4) 0.008(4)
C23 0.093(6) 0.063(5) 0.062(5) 0.028(4) -0.024(5) 0.006(5)
C24 0.086(5) 0.040(4) 0.038(4) -0.018(3) 0.004(4) 0.010(4)
C25 0.081(6) 0.060(5) 0.036(4) -0.004(4) -0.001(4) -0.002(4)
C26 0.092(6) 0.048(4) 0.051(5) -0.021(4) -0.004(4) -0.001(4)
C27 0.084(6) 0.068(5) 0.095(7) 0.041(5) -0.001(5) -0.005(5)
C28 0.089(6) 0.061(5) 0.034(4) 0.012(3) 0.018(4) 0.013(4)
C29 0.066(5) 0.058(5) 0.051(5) -0.001(4) 0.017(4) 0.013(4)
C30 0.049(4) 0.067(5) 0.050(4) 0.011(4) 0.009(4) 0.005(4)
C31 0.096(6) 0.049(5) 0.054(5) -0.006(4) -0.002(5) 0.009(5)
C32 0.069(5) 0.061(5) 0.044(5) -0.003(4) 0.001(4) 0.008(4)
Cu5 0.0379(5) 0.0595(6) 0.0560(6) -0.0025(5) -0.0008(4) -0.0089(4)
Cu6 0.0563(6) 0.0473(5) 0.0625(6) -0.0057(4) 0.0118(5) -0.0006(5)
Cu7 0.0430(5) 0.0471(5) 0.0600(6) -0.0039(4) -0.0005(5) -0.0033(4)
Cu8 0.0474(5) 0.0563(6) 0.0675(6) -0.0135(5) 0.0044(5) -0.0034(5)
Fe3 0.0317(5) 0.0469(6) 0.0611(7) -0.0097(5) 0.0057(5) -0.0037(5)
Fe4 0.0303(5) 0.0399(5) 0.0469(6) -0.0029(4) 0.0015(5) 0.0003(5)
S5 0.0516(12) 0.0452(11) 0.0712(14) -0.0077(10) -0.0013(11) 0.0005(10)
S6 0.0550(12) 0.0546(12) 0.0590(13) -0.0022(10) -0.0069(10) -0.0034(10)
S7 0.0330(10) 0.0532(11) 0.0612(12) -0.0155(9) 0.0076(9) -0.0055(9)
S8 0.0569(12) 0.0427(11) 0.0923(15) -0.0081(10) 0.0293(11) -0.0069(10)
N13 0.078(4) 0.080(4) 0.139(5) -0.026(4) -0.010(4) -0.008(3)
N14 0.040(4) 0.050(4) 0.083(5) -0.005(3) 0.000(3) -0.008(3)
N15 0.026(3) 0.066(4) 0.049(4) 0.001(3) -0.002(3) -0.011(3)
N16 0.041(3) 0.034(3) 0.062(4) -0.006(3) 0.012(3) 0.004(3)
N17 0.041(3) 0.041(3) 0.081(4) -0.011(3) 0.008(3) -0.008(3)
N18 0.043(4) 0.057(4) 0.120(6) -0.033(4) 0.000(4) -0.018(3)
N19 0.091(5) 0.061(4) 0.052(4) 0.004(3) -0.001(4) -0.008(4)
N20 0.055(4) 0.050(3) 0.032(3) -0.008(3) -0.004(3) 0.004(3)
N21 0.035(3) 0.046(3) 0.037(3) 0.006(3) 0.008(3) 0.003(3)
N22 0.047(3) 0.039(3) 0.052(4) -0.002(3) 0.008(3) -0.016(3)
N23 0.068(4) 0.039(3) 0.052(4) -0.006(3) -0.002(3) 0.001(3)
N24 0.146(6) 0.053(4) 0.058(4) 0.022(3) 0.006(4) -0.016(4)
C33 0.019(4) 0.072(5) 0.108(7) -0.025(5) -0.002(4) -0.002(4)
C34 0.041(4) 0.031(4) 0.055(4) -0.011(3) -0.008(4) 0.005(3)
C35 0.050(4) 0.046(4) 0.052(5) 0.008(3) 0.005(4) 0.003(4)
C36 0.028(4) 0.035(4) 0.057(4) -0.012(3) -0.003(3) -0.007(3)
C37 0.038(4) 0.044(4) 0.073(5) -0.008(4) 0.007(4) 0.012(3)
C38 0.041(4) 0.048(4) 0.042(4) -0.015(3) 0.003(3) -0.009(3)
C39 0.068(5) 0.057(5) 0.061(5) -0.011(4) 0.006(4) 0.024(4)
C40 0.052(4) 0.033(4) 0.071(5) 0.009(3) 0.016(4) -0.003(4)
C41 0.034(4) 0.043(4) 0.081(5) 0.000(4) 0.005(4) -0.012(3)
C42 0.032(4) 0.065(5) 0.056(5) -0.011(4) 0.003(4) -0.007(4)
C43 0.072(5) 0.032(4) 0.064(5) -0.002(3) 0.025(4) -0.007(4)
C44 0.037(4) 0.033(4) 0.062(5) 0.007(3) -0.003(4) 0.002(3)
C45 0.047(4) 0.063(5) 0.047(4) 0.008(4) 0.019(4) 0.011(4)
C46 0.056(4) 0.036(4) 0.053(4) -0.012(3) 0.015(4) -0.007(4)
C47 0.032(4) 0.055(5) 0.112(6) -0.014(4) 0.037(4) -0.014(4)
C48 0.041(4) 0.035(4) 0.092(6) -0.001(4) -0.005(4) -0.004(4)
C49 0.019(4) 0.054(4) 0.059(5) 0.009(4) -0.008(3) -0.002(3)
C50 0.013(3) 0.042(4) 0.069(5) -0.018(3) 0.006(3) 0.000(3)
C51 0.062(5) 0.039(4) 0.043(4) 0.004(3) -0.001(4) -0.010(4)
C52 0.024(3) 0.048(4) 0.042(4) 0.007(3) 0.012(3) 0.007(3)
C53 0.027(4) 0.057(4) 0.055(4) 0.005(4) 0.013(3) 0.004(3)
C54 0.032(4) 0.042(4) 0.049(4) 0.007(3) 0.006(3) 0.001(3)
C55 0.020(4) 0.055(4) 0.097(6) -0.037(4) -0.024(4) 0.002(3)
C56 0.059(4) 0.028(3) 0.030(4) 0.003(3) 0.002(3) 0.012(3)
C57 0.048(4) 0.048(4) 0.040(4) 0.002(3) -0.003(3) 0.020(3)
C58 0.030(4) 0.032(4) 0.078(5) -0.012(4) 0.000(4) 0.012(3)
C59 0.059(5) 0.053(4) 0.047(5) -0.012(4) 0.004(4) -0.003(4)
C60 0.032(4) 0.065(5) 0.038(4) 0.005(3) 0.017(3) 0.006(4)
C61 0.017(3) 0.040(4) 0.072(5) -0.009(4) -0.004(3) -0.003(3)
C62 0.031(4) 0.047(4) 0.058(5) 0.010(4) 0.007(3) -0.004(3)
C63 0.074(6) 0.063(5) 0.095(7) -0.023(5) -0.009(5) -0.013(5)
C64 0.060(5) 0.032(4) 0.067(5) 0.006(4) -0.003(4) 0.003(4)
Fe5 0.0352(5) 0.0359(5) 0.0367(5) -0.0038(4) 0.0037(4) 0.0012(4)
Fe6 0.0344(5) 0.0354(5) 0.0357(5) -0.0009(4) 0.0035(4) 0.0028(4)
Cu9 0.0464(5) 0.0415(5) 0.0517(5) -0.0025(4) 0.0012(4) 0.0048(4)
Cu10 0.0394(5) 0.0485(5) 0.0415(5) -0.0101(4) 0.0035(4) 0.0033(4)
Cu11 0.0489(5) 0.0394(5) 0.0441(5) -0.0055(4) 0.0036(4) -0.0015(4)
Cu12 0.0357(5) 0.0486(5) 0.0490(5) -0.0049(4) 0.0040(4) 0.0085(4)
S9 0.0403(10) 0.0460(10) 0.0473(11) -0.0082(8) 0.0102(9) 0.0005(9)
S10 0.0386(10) 0.0426(10) 0.0521(11) -0.0002(8) 0.0085(8) 0.0023(9)
S11 0.0435(10) 0.0454(10) 0.0378(10) -0.0065(8) 0.0012(8) 0.0101(9)
S12 0.0486(11) 0.0382(10) 0.0464(11) -0.0112(8) -0.0046(9) 0.0037(9)
N25 0.123(6) 0.083(4) 0.029(3) -0.023(3) 0.009(4) 0.023(4)
N26 0.057(4) 0.042(3) 0.031(3) 0.003(2) 0.006(3) 0.005(3)
N27 0.028(3) 0.066(4) 0.029(3) -0.006(3) 0.003(2) -0.010(3)
N28 0.021(3) 0.031(3) 0.058(3) -0.003(3) 0.003(3) 0.002(2)
N29 0.034(3) 0.030(3) 0.044(3) 0.002(2) 0.000(3) 0.003(3)
N30 0.066(4) 0.062(4) 0.047(4) 0.003(3) 0.013(3) 0.009(3)
N31 0.026(3) 0.052(4) 0.121(5) -0.029(3) 0.011(3) 0.005(3)
N32 0.033(3) 0.033(3) 0.070(4) -0.015(3) 0.016(3) -0.007(3)
N33 0.023(3) 0.038(3) 0.028(3) 0.008(2) -0.015(2) -0.010(2)
N34 0.052(4) 0.049(3) 0.034(3) 0.003(3) -0.003(3) 0.006(3)
N35 0.030(3) 0.026(3) 0.059(4) -0.007(3) 0.001(3) -0.006(2)
N36 0.045(4) 0.035(3) 0.102(5) -0.009(3) 0.001(4) 0.006(3)
C65 0.086(5) 0.045(4) 0.020(4) 0.003(3) -0.006(4) -0.017(4)
C66 0.020(3) 0.060(4) 0.044(4) -0.027(3) 0.009(3) -0.009(3)
C67 0.062(5) 0.041(4) 0.063(5) -0.003(4) 0.009(4) 0.021(4)
C68 0.037(4) 0.029(3) 0.042(4) -0.011(3) 0.009(3) -0.002(3)
C69 0.028(4) 0.055(4) 0.040(4) -0.004(3) 0.010(3) -0.008(3)
C70 0.036(4) 0.030(4) 0.043(4) 0.005(3) -0.001(3) -0.006(3)
C71 0.033(4) 0.022(3) 0.097(6) -0.020(4) 0.006(4) 0.001(3)
C72 0.051(5) 0.042(4) 0.049(5) -0.003(3) -0.007(4) -0.003(4)
C73 0.050(4) 0.047(4) 0.043(4) 0.001(3) -0.019(4) -0.013(4)
C74 0.034(4) 0.029(3) 0.042(4) -0.009(3) -0.004(3) 0.008(3)
C75 0.036(4) 0.047(4) 0.079(5) -0.039(3) 0.021(4) -0.003(3)
C76 0.035(4) 0.036(4) 0.060(4) -0.016(3) 0.015(3) -0.002(3)
C77 0.026(3) 0.026(3) 0.041(3) -0.013(3) -0.005(3) -0.011(3)
C78 0.025(3) 0.041(4) 0.056(4) -0.020(3) 0.017(3) -0.009(3)
C79 0.060(5) 0.052(4) 0.027(4) -0.001(3) -0.003(3) -0.020(4)
C80 0.007(3) 0.044(4) 0.080(5) 0.007(4) -0.001(3) 0.007(3)
C81 0.045(4) 0.078(5) 0.018(3) 0.009(3) 0.002(3) 0.015(4)
C82 0.043(4) 0.038(4) 0.019(3) 0.001(3) -0.003(3) -0.015(3)
C83 0.030(4) 0.044(4) 0.077(5) -0.008(4) 0.009(4) -0.004(3)
C84 0.035(4) 0.036(4) 0.041(4) 0.007(3) 0.002(3) 0.013(3)
C85 0.046(4) 0.049(4) 0.040(4) 0.003(3) 0.001(3) 0.011(4)
C86 0.050(4) 0.039(4) 0.037(4) -0.014(3) 0.004(3) 0.002(3)
C87 0.048(4) 0.035(4) 0.038(4) -0.013(3) 0.025(3) 0.001(3)
C88 0.031(3) 0.043(4) 0.050(4) 0.006(3) 0.021(3) -0.003(3)
C89 0.068(5) 0.037(4) 0.033(4) 0.010(3) 0.003(4) -0.018(4)
C90 0.057(4) 0.028(3) 0.031(4) -0.008(3) 0.021(3) 0.003(3)
C91 0.061(4) 0.036(4) 0.033(4) 0.012(3) 0.010(3) 0.020(3)
C92 0.043(4) 0.054(4) 0.032(4) -0.002(3) -0.005(3) 0.011(4)
C93 0.056(4) 0.033(4) 0.027(4) 0.010(3) 0.012(3) 0.003(3)
C94 0.045(4) 0.033(4) 0.038(4) -0.007(3) 0.005(3) 0.006(3)
C95 0.035(4) 0.043(4) 0.076(5) -0.001(4) 0.023(4) -0.012(3)
C96 0.019(3) 0.053(4) 0.060(5) 0.017(3) 0.003(3) 0.015(3)
Fe7 0.0459(6) 0.0592(6) 0.0412(6) -0.0035(5) -0.0003(5) -0.0056(6)
Fe8 0.0615(7) 0.0570(7) 0.0512(7) -0.0094(5) 0.0056(6) -0.0009(6)
Cu13 0.0459(5) 0.0657(6) 0.0552(6) -0.0046(5) 0.0030(5) -0.0064(5)
Cu14 0.0669(6) 0.0625(6) 0.0568(6) -0.0063(5) 0.0014(5) 0.0021(5)
Cu15 0.0536(6) 0.0721(6) 0.0588(6) -0.0143(5) -0.0030(5) -0.0016(5)
Cu16 0.0529(6) 0.0592(6) 0.0651(6) -0.0004(5) 0.0045(5) 0.0001(5)
S13 0.0573(13) 0.0582(12) 0.0601(13) -0.0053(10) -0.0034(11) 0.0079(10)
S14 0.0615(13) 0.0590(12) 0.0638(14) -0.0004(10) -0.0094(11) -0.0101(11)
S15 0.0541(12) 0.0685(13) 0.0715(14) -0.0094(11) 0.0146(11) -0.0066(11)
S16 0.0492(11) 0.0657(13) 0.0567(12) -0.0139(10) 0.0105(10) -0.0042(10)
N37 0.036(4) 0.110(6) 0.132(7) -0.022(5) -0.002(4) 0.022(4)
N38 0.041(3) 0.054(4) 0.068(4) -0.014(3) 0.000(3) -0.002(3)
N39 0.022(3) 0.063(4) 0.095(5) -0.011(3) 0.019(3) -0.011(3)
N40 0.030(3) 0.059(4) 0.061(4) -0.004(3) 0.003(3) 0.000(3)
N41 0.066(4) 0.070(4) 0.059(4) -0.011(3) 0.021(3) -0.006(4)
N42 0.039(4) 0.069(4) 0.157(7) -0.019(4) 0.008(4) 0.008(4)
N43 0.147(7) 0.062(4) 0.069(5) -0.021(4) -0.009(5) -0.012(5)
N44 0.086(5) 0.042(3) 0.040(4) -0.005(3) 0.002(3) -0.011(3)
N45 0.061(4) 0.039(3) 0.062(4) -0.015(3) 0.006(3) 0.000(3)
N46 0.049(4) 0.082(4) 0.052(4) 0.012(3) 0.015(3) 0.014(3)
N47 0.054(4) 0.080(4) 0.040(3) 0.028(3) 0.011(3) -0.001(3)
N48 0.104(5) 0.087(5) 0.037(4) 0.008(3) -0.001(4) -0.012(4)
C97 0.065(5) 0.050(4) 0.059(5) -0.011(4) 0.008(4) 0.012(4)
C98 0.035(4) 0.052(4) 0.044(4) -0.012(3) -0.001(3) -0.002(4)
C99 0.045(5) 0.045(4) 0.104(6) -0.007(4) 0.011(4) 0.003(4)
C100 0.062(5) 0.031(4) 0.048(4) -0.013(3) 0.007(4) 0.008(3)
C101 0.054(5) 0.040(4) 0.041(4) -0.019(3) -0.001(4) 0.000(4)
C102 0.056(5) 0.103(6) 0.035(4) 0.003(4) -0.003(4) 0.004(5)
C103 0.065(5) 0.056(5) 0.057(5) -0.009(4) 0.001(4) -0.007(4)
C104 0.058(5) 0.097(6) 0.053(5) 0.019(4) 0.012(4) 0.025(5)
C105 0.047(5) 0.072(5) 0.066(5) -0.003(4) -0.002(4) -0.016(4)
C106 0.045(4) 0.065(5) 0.092(6) -0.011(4) 0.004(4) -0.027(4)
C107 0.104(7) 0.058(5) 0.043(5) 0.000(4) 0.002(5) -0.011(5)
C108 0.052(5) 0.058(5) 0.038(4) 0.001(3) -0.014(4) -0.001(4)
C109 0.081(6) 0.057(5) 0.041(4) -0.007(4) 0.000(4) 0.020(4)
C110 0.059(5) 0.044(4) 0.033(4) 0.009(3) 0.010(3) 0.010(4)
C111 0.101(7) 0.072(6) 0.115(8) -0.026(5) -0.001(6) 0.009(6)
C112 0.051(4) 0.058(5) 0.090(6) 0.002(4) 0.033(4) -0.010(4)
C113 0.079(5) 0.055(5) 0.045(5) -0.017(4) 0.004(4) -0.005(4)
C114 0.037(4) 0.071(5) 0.069(5) -0.014(4) 0.013(4) 0.008(4)
C115 0.099(6) 0.073(5) 0.026(4) -0.013(4) 0.009(4) 0.013(5)
C116 0.051(5) 0.054(4) 0.058(5) -0.002(4) -0.001(4) -0.002(4)
C117 0.062(5) 0.121(7) 0.044(5) 0.007(5) 0.019(4) -0.002(5)
C118 0.058(5) 0.031(4) 0.072(5) -0.004(4) 0.012(4) -0.012(4)
C119 0.068(5) 0.048(5) 0.083(6) -0.010(4) 0.013(5) 0.003(4)
C120 0.065(5) 0.032(4) 0.062(5) 0.004(4) 0.001(4) 0.013(4)
C121 0.043(5) 0.066(5) 0.069(5) 0.004(4) -0.003(4) 0.002(4)
C122 0.061(6) 0.094(6) 0.097(7) -0.028(5) -0.011(5) -0.022(5)
C123 0.059(5) 0.050(4) 0.055(5) -0.004(4) 0.013(4) 0.000(4)
C124 0.071(5) 0.037(4) 0.054(5) -0.008(3) 0.016(4) 0.003(4)
C125 0.068(5) 0.037(4) 0.038(4) -0.016(3) 0.007(4) -0.013(4)
C126 0.029(4) 0.075(5) 0.038(4) -0.008(4) 0.001(3) -0.001(4)
C127 0.118(7) 0.059(5) 0.025(4) -0.003(4) -0.011(4) 0.017(5)
C128 0.044(4) 0.064(5) 0.067(5) -0.039(4) 0.022(4) -0.011(4)

loop_
_atom_type_symbol
_atom_type_description
_atom_type_scat_dispersion_real
_atom_type_scat_dispersion_imag
_atom_type_scat_source
C C 0.0033 0.0016 'International Tables Vol C Tables 4.2.6.8 and 6.1.1.4'
H H 0.0000 0.0000 'International Tables Vol C Tables 4.2.6.8 and 6.1.1.4'
N N 0.0061 0.0033 'International Tables Vol C Tables 4.2.6.8 and 6.1.1.4'
S S 0.1246 0.1234 'International Tables Vol C Tables 4.2.6.8 and 6.1.1.4'
Fe Fe 0.3463 0.8444 'International Tables Vol C Tables 4.2.6.8 and 6.1.1.4'
Cu Cu 0.3201 1.2651 'International Tables Vol C Tables 4.2.6.8 and 6.1.1.4'
O O 0.0106 0.0060 'International Tables Vol C Tables 4.2.6.8 and 6.1.1.4'

loop_
_geom_angle_atom_site_label_1
_geom_angle_atom_site_label_2
_geom_angle_atom_site_label_3
_geom_angle
_geom_angle_site_symmetry_1
_geom_angle_site_symmetry_3
_geom_angle_publ_flag
N3 Cu1 S3 133.30(17) . . ?
N3 Cu1 S1 86.78(17) . . ?
S3 Cu1 S1 138.05(9) . . ?
N3 Cu1 Cu4 103.26(16) . . ?
S3 Cu1 Cu4 116.00(8) . . ?
S1 Cu1 Cu4 49.21(7) . . ?
N3 Cu1 Cu3 123.06(15) . . ?
S3 Cu1 Cu3 49.10(7) . . ?
S1 Cu1 Cu3 125.68(7) . . ?
Cu4 Cu1 Cu3 78.36(8) . . ?
N4 Cu2 S4 127.28(18) . . ?
N4 Cu2 S2 86.82(17) . . ?
S4 Cu2 S2 143.82(9) . . ?
N4 Cu2 Cu3 107.43(17) . . ?
S4 Cu2 Cu3 117.11(9) . . ?
S2 Cu2 Cu3 49.94(7) . . ?
N4 Cu2 Cu4 123.55(16) . . ?
S4 Cu2 Cu4 48.12(7) . . ?
S2 Cu2 Cu4 126.98(7) . . ?
Cu3 Cu2 Cu4 78.20(7) . . ?
N9 Cu3 S2 127.22(15) . . ?
N9 Cu3 S3 87.99(15) . . ?
S2 Cu3 S3 143.05(9) . . ?
N9 Cu3 Cu2 119.33(16) . . ?
S2 Cu3 Cu2 51.63(7) . . ?
S3 Cu3 Cu2 125.27(7) . . ?
N9 Cu3 Cu1 104.20(15) . . ?
S2 Cu3 Cu1 119.75(8) . . ?
S3 Cu3 Cu1 47.93(7) . . ?
Cu2 Cu3 Cu1 78.38(8) . . ?
N10 Cu4 S1 127.27(16) . . ?
N10 Cu4 S4 87.92(17) . . ?
S1 Cu4 S4 143.47(9) . . ?
N10 Cu4 Cu1 123.34(18) . . ?
S1 Cu4 Cu1 50.83(7) . . ?
S4 Cu4 Cu1 121.76(8) . . ?
N10 Cu4 Cu2 104.07(17) . . ?
S1 Cu4 Cu2 119.83(7) . . ?
S4 Cu4 Cu2 46.51(6) . . ?
Cu1 Cu4 Cu2 76.83(7) . . ?
C5 Fe1 C11 166.6(3) . . ?
C5 Fe1 C4 42.7(3) . . ?
C11 Fe1 C4 150.4(3) . . ?
C5 Fe1 C8 71.1(3) . . ?
C11 Fe1 C8 117.0(3) . . ?
C4 Fe1 C8 42.9(3) . . ?
C5 Fe1 C13 115.7(3) . . ?
C11 Fe1 C13 67.5(3) . . ?
C4 Fe1 C13 108.9(3) . . ?
C8 Fe1 C13 133.6(3) . . ?
C5 Fe1 C6 40.3(3) . . ?
C11 Fe1 C6 130.7(3) . . ?
C4 Fe1 C6 68.3(3) . . ?
C8 Fe1 C6 66.9(3) . . ?
C13 Fe1 C6 148.5(3) . . ?
C5 Fe1 C10 125.5(3) . . ?
C11 Fe1 C10 41.8(3) . . ?
C4 Fe1 C10 167.1(3) . . ?
C8 Fe1 C10 146.8(3) . . ?
C13 Fe1 C10 69.6(3) . . ?
C6 Fe1 C10 105.9(3) . . ?
C5 Fe1 C12 149.7(3) . . ?
C11 Fe1 C12 40.3(3) . . ?
C4 Fe1 C12 117.6(3) . . ?
C8 Fe1 C12 111.1(3) . . ?
C13 Fe1 C12 40.0(2) . . ?
C6 Fe1 C12 169.8(3) . . ?
C10 Fe1 C12 70.0(3) . . ?
C5 Fe1 C9 104.0(3) . . ?
C11 Fe1 C9 68.7(3) . . ?
C4 Fe1 C9 130.3(3) . . ?
C8 Fe1 C9 173.2(3) . . ?
C13 Fe1 C9 43.6(3) . . ?
C6 Fe1 C9 112.7(3) . . ?
C10 Fe1 C9 39.9(3) . . ?
C12 Fe1 C9 70.5(3) . . ?
C5 Fe1 C7 68.3(3) . . ?
C11 Fe1 C7 110.6(3) . . ?
C4 Fe1 C7 68.1(3) . . ?
C8 Fe1 C7 38.5(3) . . ?
C13 Fe1 C7 171.0(3) . . ?
C6 Fe1 C7 39.4(3) . . ?
C10 Fe1 C7 115.3(3) . . ?
C12 Fe1 C7 133.0(3) . . ?
C9 Fe1 C7 144.8(3) . . ?
C27 Fe2 C28 40.7(3) . . ?
C27 Fe2 C25 66.6(3) . . ?
C28 Fe2 C25 69.9(3) . . ?
C27 Fe2 C24 117.6(3) . . ?
C28 Fe2 C24 108.4(3) . . ?
C25 Fe2 C24 171.9(3) . . ?
C27 Fe2 C23 108.3(3) . . ?
C28 Fe2 C23 129.2(3) . . ?
C25 Fe2 C23 146.7(3) . . ?
C24 Fe2 C23 40.5(3) . . ?
C27 Fe2 C29 68.0(3) . . ?
C28 Fe2 C29 41.7(3) . . ?
C25 Fe2 C29 42.1(3) . . ?
C24 Fe2 C29 131.6(3) . . ?
C23 Fe2 C29 169.5(3) . . ?
C27 Fe2 C26 40.2(3) . . ?
C28 Fe2 C26 69.0(3) . . ?
C25 Fe2 C26 38.4(3) . . ?
C24 Fe2 C26 149.0(3) . . ?
C23 Fe2 C26 115.9(3) . . ?
C29 Fe2 C26 68.1(3) . . ?
C27 Fe2 C21 167.9(3) . . ?
C28 Fe2 C21 150.5(3) . . ?
C25 Fe2 C21 109.7(3) . . ?
C24 Fe2 C21 67.6(3) . . ?
C23 Fe2 C21 67.9(3) . . ?
C29 Fe2 C21 117.7(3) . . ?
C26 Fe2 C21 129.9(3) . . ?
C27 Fe2 C20 149.7(3) . . ?
C28 Fe2 C20 116.0(3) . . ?
C25 Fe2 C20 131.9(3) . . ?
C24 Fe2 C20 41.1(3) . . ?
C23 Fe2 C20 69.6(3) . . ?
C29 Fe2 C20 108.3(3) . . ?
C26 Fe2 C20 168.7(3) . . ?
C21 Fe2 C20 41.2(3) . . ?
C27 Fe2 C22 127.8(3) . . ?
C28 Fe2 C22 166.8(3) . . ?
C25 Fe2 C22 114.2(3) . . ?
C24 Fe2 C22 69.4(3) . . ?
C23 Fe2 C22 41.0(3) . . ?
C29 Fe2 C22 149.1(3) . . ?
C26 Fe2 C22 105.8(3) . . ?
C21 Fe2 C22 41.9(3) . . ?
C20 Fe2 C22 71.5(3) . . ?
C1 S1 Cu4 106.3(2) . . ?
C1 S1 Cu1 92.7(2) . . ?
Cu4 S1 Cu1 79.95(7) . . ?
C16 S2 Cu3 108.9(3) . . ?
C16 S2 Cu2 92.3(3) . . ?
Cu3 S2 Cu2 78.43(7) . . ?
C17 S3 Cu1 105.2(2) . . ?
C17 S3 Cu3 93.0(2) . . ?
Cu1 S3 Cu3 82.97(7) . . ?
C32 S4 Cu2 104.9(3) . . ?
C32 S4 Cu4 93.9(3) . . ?
Cu2 S4 Cu4 85.37(8) . . ?
C1 N1 H1A 120.0 . . ?
C1 N1 H1B 120.0 . . ?
H1A N1 H1B 120.0 . . ?
C1 N2 N3 114.9(5) . . ?
C2 N3 N2 117.8(5) . . ?
C2 N3 Cu1 125.5(5) . . ?
N2 N3 Cu1 116.8(4) . . ?
C14 N4 N5 115.3(5) . . ?
C14 N4 Cu2 126.7(5) . . ?
N5 N4 Cu2 118.0(4) . . ?
C16 N5 N4 108.4(6) . . ?
C16 N6 H6B 120.0 . . ?
C16 N6 H6C 120.0 . . ?
H6B N6 H6C 120.0 . . ?
C17 N7 H7B 120.0 . . ?
C17 N7 H7C 120.0 . . ?
H7B N7 H7C 120.0 . . ?
C17 N8 N9 115.7(5) . . ?
C18 N9 N8 113.7(5) . . ?
C18 N9 Cu3 130.0(4) . . ?
N8 N9 Cu3 116.2(4) . . ?
C30 N10 N11 115.0(5) . . ?
C30 N10 Cu4 129.3(5) . . ?
N11 N10 Cu4 115.5(4) . . ?
C32 N11 N10 116.8(5) . . ?
C32 N12 H12B 120.0 . . ?
C32 N12 H12C 120.0 . . ?
H12B N12 H12C 120.0 . . ?
N2 C1 N1 117.4(6) . . ?
N2 C1 S1 128.5(5) . . ?
N1 C1 S1 114.1(5) . . ?
N3 C2 C4 126.6(6) . . ?
N3 C2 C3 119.2(6) . . ?
C4 C2 C3 114.2(5) . . ?
C2 C3 H3A 109.5 . . ?
C2 C3 H3B 109.5 . . ?
H3A C3 H3B 109.5 . . ?
C2 C3 H3C 109.5 . . ?
H3A C3 H3C 109.5 . . ?
H3B C3 H3C 109.5 . . ?
C2 C4 C5 130.6(6) . . ?
C2 C4 C8 124.1(6) . . ?
C5 C4 C8 105.3(6) . . ?
C2 C4 Fe1 126.3(4) . . ?
C5 C4 Fe1 67.9(4) . . ?
C8 C4 Fe1 68.7(4) . . ?
C6 C5 C4 105.8(6) . . ?
C6 C5 Fe1 71.1(4) . . ?
C4 C5 Fe1 69.4(4) . . ?
C6 C5 H5A 127.0 . . ?
C4 C5 H5A 127.0 . . ?
Fe1 C5 H5A 127.0 . . ?
C7 C6 C5 110.9(7) . . ?
C7 C6 Fe1 71.2(4) . . ?
C5 C6 Fe1 68.7(4) . . ?
C7 C6 H6A 124.5 . . ?
C5 C6 H6A 124.5 . . ?
Fe1 C6 H6A 124.5 . . ?
C8 C7 C6 110.3(7) . . ?
C8 C7 Fe1 69.6(4) . . ?
C6 C7 Fe1 69.4(4) . . ?
C8 C7 H7A 124.8 . . ?
C6 C7 H7A 124.8 . . ?
Fe1 C7 H7A 124.8 . . ?
C7 C8 C4 107.5(7) . . ?
C7 C8 Fe1 71.9(4) . . ?
C4 C8 Fe1 68.3(4) . . ?
C7 C8 H8A 126.2 . . ?
C4 C8 H8A 126.2 . . ?
Fe1 C8 H8A 126.2 . . ?
C10 C9 C13 105.9(6) . . ?
C10 C9 Fe1 69.8(4) . . ?
C13 C9 Fe1 67.5(3) . . ?
C10 C9 H9A 127.0 . . ?
C13 C9 H9A 127.0 . . ?
Fe1 C9 H9A 127.0 . . ?
C9 C10 C11 107.5(6) . . ?
C9 C10 Fe1 70.3(4) . . ?
C11 C10 Fe1 68.1(4) . . ?
C9 C10 H10A 126.3 . . ?
C11 C10 H10A 126.3 . . ?
Fe1 C10 H10A 126.3 . . ?
C12 C11 C10 110.8(6) . . ?
C12 C11 Fe1 71.1(4) . . ?
C10 C11 Fe1 70.1(4) . . ?
C12 C11 H11A 124.6 . . ?
C10 C11 H11A 124.6 . . ?
Fe1 C11 H11A 124.6 . . ?
C13 C12 C11 107.0(6) . . ?
C13 C12 Fe1 69.3(4) . . ?
C11 C12 Fe1 68.6(4) . . ?
C13 C12 H12A 126.5 . . ?
C11 C12 H12A 126.5 . . ?
Fe1 C12 H12A 126.5 . . ?
C12 C13 C14 133.9(6) . . ?
C12 C13 C9 108.7(5) . . ?
C14 C13 C9 117.3(6) . . ?
C12 C13 Fe1 70.7(4) . . ?
C14 C13 Fe1 122.9(4) . . ?
C9 C13 Fe1 68.9(3) . . ?
N4 C14 C13 123.8(6) . . ?
N4 C14 C15 113.4(6) . . ?
C13 C14 C15 122.8(6) . . ?
C14 C15 H15A 109.5 . . ?
C14 C15 H15B 109.5 . . ?
H15A C15 H15B 109.5 . . ?
C14 C15 H15C 109.5 . . ?
H15A C15 H15C 109.5 . . ?
H15B C15 H15C 109.5 . . ?
N5 C16 N6 106.0(7) . . ?
N5 C16 S2 133.5(6) . . ?
N6 C16 S2 120.5(6) . . ?
N8 C17 N7 118.9(6) . . ?
N8 C17 S3 126.4(5) . . ?
N7 C17 S3 114.7(5) . . ?
N9 C18 C19 114.6(6) . . ?
N9 C18 C20 131.3(6) . . ?
C19 C18 C20 114.0(6) . . ?
C18 C19 H19A 109.5 . . ?
C18 C19 H19B 109.5 . . ?
H19A C19 H19B 109.5 . . ?
C18 C19 H19C 109.5 . . ?
H19A C19 H19C 109.5 . . ?
H19B C19 H19C 109.5 . . ?
C24 C20 C18 126.6(6) . . ?
C24 C20 C21 103.8(6) . . ?
C18 C20 C21 129.5(6) . . ?
C24 C20 Fe2 67.8(4) . . ?
C18 C20 Fe2 129.1(5) . . ?
C21 C20 Fe2 69.1(4) . . ?
C20 C21 C22 111.7(6) . . ?
C20 C21 Fe2 69.7(4) . . ?
C22 C21 Fe2 70.3(4) . . ?
C20 C21 H21A 124.1 . . ?
C22 C21 H21A 124.1 . . ?
Fe2 C21 H21A 124.1 . . ?
C23 C22 C21 102.8(6) . . ?
C23 C22 Fe2 67.6(4) . . ?
C21 C22 Fe2 67.8(4) . . ?
C23 C22 H22A 128.6 . . ?
C21 C22 H22A 128.6 . . ?
Fe2 C22 H22A 128.6 . . ?
C24 C23 C22 110.5(6) . . ?
C24 C23 Fe2 69.1(4) . . ?
C22 C23 Fe2 71.5(4) . . ?
C24 C23 H23A 124.8 . . ?
C22 C23 H23A 124.8 . . ?
Fe2 C23 H23A 124.8 . . ?
C23 C24 C20 111.2(6) . . ?
C23 C24 Fe2 70.5(4) . . ?
C20 C24 Fe2 71.1(4) . . ?
C23 C24 H24A 124.4 . . ?
C20 C24 H24A 124.4 . . ?
Fe2 C24 H24A 124.4 . . ?
C26 C25 C29 110.1(7) . . ?
C26 C25 Fe2 72.2(5) . . ?
C29 C25 Fe2 70.2(4) . . ?
C26 C25 H25A 124.9 . . ?
C29 C25 H25A 124.9 . . ?
Fe2 C25 H25A 124.9 . . ?
C25 C26 C27 107.6(7) . . ?
C25 C26 Fe2 69.3(4) . . ?
C27 C26 Fe2 67.9(5) . . ?
C25 C26 H26A 126.2 . . ?
C27 C26 H26A 126.2 . . ?
Fe2 C26 H26A 126.2 . . ?
C26 C27 C28 111.4(7) . . ?
C26 C27 Fe2 71.9(5) . . ?
C28 C27 Fe2 70.1(5) . . ?
C26 C27 H27A 124.3 . . ?
C28 C27 H27A 124.3 . . ?
Fe2 C27 H27A 124.3 . . ?
C27 C28 C29 105.7(6) . . ?
C27 C28 Fe2 69.2(5) . . ?
C29 C28 Fe2 70.5(4) . . ?
C27 C28 H28A 127.1 . . ?
C29 C28 H28A 127.1 . . ?
Fe2 C28 H28A 127.1 . . ?
C28 C29 C25 105.1(6) . . ?
C28 C29 C30 130.0(6) . . ?
C25 C29 C30 124.8(6) . . ?
C28 C29 Fe2 67.8(4) . . ?
C25 C29 Fe2 67.8(4) . . ?
C30 C29 Fe2 125.2(5) . . ?
N10 C30 C31 116.0(6) . . ?
N10 C30 C29 129.7(7) . . ?
C31 C30 C29 114.2(6) . . ?
C30 C31 H31A 109.5 . . ?
C30 C31 H31B 109.5 . . ?
H31A C31 H31B 109.5 . . ?
C30 C31 H31C 109.5 . . ?
H31A C31 H31C 109.5 . . ?
H31B C31 H31C 109.5 . . ?
N11 C32 N12 119.8(7) . . ?
N11 C32 S4 125.0(6) . . ?
N12 C32 S4 115.0(6) . . ?
N15 Cu5 S7 133.06(16) . . ?
N15 Cu5 S5 89.14(17) . . ?
S7 Cu5 S5 135.53(10) . . ?
N15 Cu5 Cu7 124.57(16) . . ?
S7 Cu5 Cu7 50.10(7) . . ?
S5 Cu5 Cu7 123.02(8) . . ?
N15 Cu5 Cu8 106.10(16) . . ?
S7 Cu5 Cu8 114.88(7) . . ?
S5 Cu5 Cu8 47.84(7) . . ?
Cu7 Cu5 Cu8 77.18(8) . . ?
N16 Cu6 S8 126.42(17) . . ?
N16 Cu6 S6 85.81(16) . . ?
S8 Cu6 S6 145.58(9) . . ?
N16 Cu6 Cu7 106.01(16) . . ?
S8 Cu6 Cu7 119.55(9) . . ?
S6 Cu6 Cu7 48.87(7) . . ?
N16 Cu6 Cu8 121.93(16) . . ?
S8 Cu6 Cu8 50.49(7) . . ?
S6 Cu6 Cu8 126.67(7) . . ?
Cu7 Cu6 Cu8 78.55(7) . . ?
N21 Cu7 S6 128.97(16) . . ?
N21 Cu7 S7 88.50(15) . . ?
S6 Cu7 S7 141.04(9) . . ?
N21 Cu7 Cu6 118.46(15) . . ?
S6 Cu7 Cu6 50.84(7) . . ?
S7 Cu7 Cu6 125.86(6) . . ?
N21 Cu7 Cu5 107.14(14) . . ?
S6 Cu7 Cu5 115.37(8) . . ?
S7 Cu7 Cu5 48.99(7) . . ?
Cu6 Cu7 Cu5 77.45(8) . . ?
N22 Cu8 S5 127.78(16) . . ?
N22 Cu8 S8 88.08(17) . . ?
S5 Cu8 S8 142.30(9) . . ?
N22 Cu8 Cu6 106.43(17) . . ?
S5 Cu8 Cu6 117.15(7) . . ?
S8 Cu8 Cu6 49.44(6) . . ?
N22 Cu8 Cu5 124.26(16) . . ?
S5 Cu8 Cu5 49.29(7) . . ?
S8 Cu8 Cu5 123.91(8) . . ?
Cu6 Cu8 Cu5 76.17(7) . . ?
C43 Fe3 C36 151.0(3) . . ?
C43 Fe3 C41 66.7(3) . . ?
C36 Fe3 C41 131.3(3) . . ?
C43 Fe3 C44 40.9(3) . . ?
C36 Fe3 C44 117.6(3) . . ?
C41 Fe3 C44 68.3(3) . . ?
C43 Fe3 C40 118.8(3) . . ?
C36 Fe3 C40 41.4(2) . . ?
C41 Fe3 C40 172.5(3) . . ?
C44 Fe3 C40 112.1(3) . . ?
C43 Fe3 C39 108.9(3) . . ?
C36 Fe3 C39 69.4(3) . . ?
C41 Fe3 C39 146.0(3) . . ?
C44 Fe3 C39 131.9(3) . . ?
C40 Fe3 C39 39.4(3) . . ?
C43 Fe3 C42 40.1(3) . . ?
C36 Fe3 C42 167.7(3) . . ?
C41 Fe3 C42 38.4(3) . . ?
C44 Fe3 C42 68.1(3) . . ?
C40 Fe3 C42 149.0(3) . . ?
C39 Fe3 C42 115.8(3) . . ?
C43 Fe3 C45 67.2(3) . . ?
C36 Fe3 C45 108.5(3) . . ?
C41 Fe3 C45 43.6(3) . . ?
C44 Fe3 C45 38.4(3) . . ?
C40 Fe3 C45 132.1(3) . . ?
C39 Fe3 C45 168.7(3) . . ?
C42 Fe3 C45 68.6(3) . . ?
C43 Fe3 C38 129.0(3) . . ?
C36 Fe3 C38 69.3(3) . . ?
C41 Fe3 C38 114.6(3) . . ?
C44 Fe3 C38 168.8(2) . . ?
C40 Fe3 C38 66.6(3) . . ?
C39 Fe3 C38 40.0(3) . . ?
C42 Fe3 C38 107.0(3) . . ?
C45 Fe3 C38 150.6(3) . . ?
C43 Fe3 C37 165.8(3) . . ?
C36 Fe3 C37 41.9(3) . . ?
C41 Fe3 C37 108.8(3) . . ?
C44 Fe3 C37 151.7(3) . . ?
C40 Fe3 C37 67.1(3) . . ?
C39 Fe3 C37 66.8(3) . . ?
C42 Fe3 C37 128.1(3) . . ?
C45 Fe3 C37 119.5(3) . . ?
C38 Fe3 C37 39.2(3) . . ?
C56 Fe4 C57 170.9(3) . . ?
C56 Fe4 C55 41.2(3) . . ?
C57 Fe4 C55 146.2(3) . . ?
C56 Fe4 C53 69.2(3) . . ?
C57 Fe4 C53 107.2(3) . . ?
C55 Fe4 C53 68.0(3) . . ?
C56 Fe4 C52 41.6(2) . . ?
C57 Fe4 C52 130.4(3) . . ?
C55 Fe4 C52 68.7(3) . . ?
C53 Fe4 C52 40.5(3) . . ?
C56 Fe4 C54 69.5(3) . . ?
C57 Fe4 C54 113.9(3) . . ?
C55 Fe4 C54 39.7(3) . . ?
C53 Fe4 C54 42.1(3) . . ?
C52 Fe4 C54 69.8(3) . . ?
C56 Fe4 C59 117.8(3) . . ?
C57 Fe4 C59 67.7(3) . . ?
C55 Fe4 C59 108.6(3) . . ?
C53 Fe4 C59 166.2(3) . . ?
C52 Fe4 C59 152.2(3) . . ?
C54 Fe4 C59 126.8(3) . . ?
C56 Fe4 C60 109.6(3) . . ?
C57 Fe4 C60 69.3(3) . . ?
C55 Fe4 C60 131.0(3) . . ?
C53 Fe4 C60 151.2(3) . . ?
C52 Fe4 C60 119.1(3) . . ?
C54 Fe4 C60 166.4(3) . . ?
C59 Fe4 C60 40.7(3) . . ?
C56 Fe4 C58 148.0(3) . . ?
C57 Fe4 C58 40.8(3) . . ?
C55 Fe4 C58 114.2(3) . . ?
C53 Fe4 C58 128.1(3) . . ?
C52 Fe4 C58 167.6(3) . . ?
C54 Fe4 C58 104.4(3) . . ?
C59 Fe4 C58 39.9(3) . . ?
C60 Fe4 C58 68.9(3) . . ?
C56 Fe4 C61 131.3(3) . . ?
C57 Fe4 C61 42.1(3) . . ?
C55 Fe4 C61 170.3(3) . . ?
C53 Fe4 C61 117.4(3) . . ?
C52 Fe4 C61 109.7(3) . . ?
C54 Fe4 C61 149.7(3) . . ?
C59 Fe4 C61 68.1(3) . . ?
C60 Fe4 C61 40.6(3) . . ?
C58 Fe4 C61 69.5(3) . . ?
C33 S5 Cu8 106.9(3) . . ?
C33 S5 Cu5 89.7(3) . . ?
Cu8 S5 Cu5 82.87(8) . . ?
C48 S6 Cu7 108.5(3) . . ?
C48 S6 Cu6 93.5(3) . . ?
Cu7 S6 Cu6 80.30(8) . . ?
C49 S7 Cu5 106.1(2) . . ?
C49 S7 Cu7 92.6(2) . . ?
Cu5 S7 Cu7 80.91(7) . . ?
C64 S8 Cu6 107.9(3) . . ?
C64 S8 Cu8 92.7(3) . . ?
Cu6 S8 Cu8 80.07(9) . . ?
C33 N13 H13A 120.0 . . ?
C33 N13 H13B 120.0 . . ?
H13A N13 H13B 120.0 . . ?
C33 N14 N15 113.5(6) . . ?
C34 N15 N14 115.9(5) . . ?
C34 N15 Cu5 130.3(4) . . ?
N14 N15 Cu5 113.8(4) . . ?
C46 N16 N17 113.8(5) . . ?
C46 N16 Cu6 126.7(4) . . ?
N17 N16 Cu6 119.5(4) . . ?
C48 N17 N16 112.3(5) . . ?
C48 N18 H18A 120.0 . . ?
C48 N18 H18B 120.0 . . ?
H18A N18 H18B 120.0 . . ?
C49 N19 H19D 120.0 . . ?
C49 N19 H19E 120.0 . . ?
H19D N19 H19E 120.0 . . ?
C49 N20 N21 117.0(5) . . ?
C50 N21 N20 117.0(5) . . ?
C50 N21 Cu7 127.1(4) . . ?
N20 N21 Cu7 115.9(4) . . ?
C62 N22 N23 113.2(5) . . ?
C62 N22 Cu8 130.3(5) . . ?
N23 N22 Cu8 116.3(4) . . ?
C64 N23 N22 112.9(5) . . ?
C64 N24 H24B 120.0 . . ?
C64 N24 H24C 120.0 . . ?
H24B N24 H24C 120.0 . . ?
N14 C33 N13 115.3(7) . . ?
N14 C33 S5 133.2(6) . . ?
N13 C33 S5 111.4(6) . . ?
N15 C34 C36 128.7(6) . . ?
N15 C34 C35 112.6(5) . . ?
C36 C34 C35 118.4(6) . . ?
C34 C35 H35A 109.5 . . ?
C34 C35 H35B 109.5 . . ?
H35A C35 H35B 109.5 . . ?
C34 C35 H35C 109.5 . . ?
H35A C35 H35C 109.5 . . ?
H35B C35 H35C 109.5 . . ?
C40 C36 C34 123.6(6) . . ?
C40 C36 C37 103.5(5) . . ?
C34 C36 C37 132.7(6) . . ?
C40 C36 Fe3 70.4(4) . . ?
C34 C36 Fe3 125.8(5) . . ?
C37 C36 Fe3 71.3(4) . . ?
C38 C37 C36 108.9(6) . . ?
C38 C37 Fe3 70.0(4) . . ?
C36 C37 Fe3 66.8(4) . . ?
C38 C37 H37A 125.5 . . ?
C36 C37 H37A 125.5 . . ?
Fe3 C37 H37A 125.5 . . ?
C37 C38 C39 108.8(6) . . ?
C37 C38 Fe3 70.9(4) . . ?
C39 C38 Fe3 69.7(4) . . ?
C37 C38 H38A 125.6 . . ?
C39 C38 H38A 125.6 . . ?
Fe3 C38 H38A 125.6 . . ?
C40 C39 C38 107.7(6) . . ?
C40 C39 Fe3 69.8(4) . . ?
C38 C39 Fe3 70.3(4) . . ?
C40 C39 H39A 126.1 . . ?
C38 C39 H39A 126.1 . . ?
Fe3 C39 H39A 126.2 . . ?
C39 C40 C36 110.7(6) . . ?
C39 C40 Fe3 70.8(4) . . ?
C36 C40 Fe3 68.2(4) . . ?
C39 C40 H40A 124.6 . . ?
C36 C40 H40A 124.6 . . ?
Fe3 C40 H40A 124.6 . . ?
C42 C41 C45 108.4(6) . . ?
C42 C41 Fe3 72.3(4) . . ?
C45 C41 Fe3 69.6(4) . . ?
C42 C41 H41A 125.8 . . ?
C45 C41 H41A 125.8 . . ?
Fe3 C41 H41A 125.8 . . ?
C41 C42 C43 107.8(6) . . ?
C41 C42 Fe3 69.3(4) . . ?
C43 C42 Fe3 68.0(4) . . ?
C41 C42 H42A 126.1 . . ?
C43 C42 H42A 126.1 . . ?
Fe3 C42 H42A 126.1 . . ?
C42 C43 C44 109.1(6) . . ?
C42 C43 Fe3 71.9(4) . . ?
C44 C43 Fe3 70.2(4) . . ?
C42 C43 H43A 125.4 . . ?
C44 C43 H43A 125.4 . . ?
Fe3 C43 H43A 125.4 . . ?
C45 C44 C43 109.7(6) . . ?
C45 C44 Fe3 72.2(4) . . ?
C43 C44 Fe3 68.9(4) . . ?
C45 C44 H44A 125.2 . . ?
C43 C44 H44A 125.2 . . ?
Fe3 C44 H44A 125.2 . . ?
C44 C45 C41 104.9(6) . . ?
C44 C45 C46 135.2(6) . . ?
C41 C45 C46 119.8(6) . . ?
C44 C45 Fe3 69.3(4) . . ?
C41 C45 Fe3 66.8(4) . . ?
C46 C45 Fe3 124.3(5) . . ?
N16 C46 C47 117.9(6) . . ?
N16 C46 C45 124.2(6) . . ?
C47 C46 C45 117.9(6) . . ?
C46 C47 H47A 109.5 . . ?
C46 C47 H47B 109.5 . . ?
H47A C47 H47B 109.5 . . ?
C46 C47 H47C 109.5 . . ?
H47A C47 H47C 109.5 . . ?
H47B C47 H47C 109.5 . . ?
N17 C48 N18 116.4(6) . . ?
N17 C48 S6 127.8(6) . . ?
N18 C48 S6 115.8(5) . . ?
N20 C49 N19 118.5(6) . . ?
N20 C49 S7 124.8(5) . . ?
N19 C49 S7 116.5(5) . . ?
N21 C50 C51 117.0(6) . . ?
N21 C50 C52 123.6(6) . . ?
C51 C50 C52 119.4(6) . . ?
C50 C51 H51A 109.5 . . ?
C50 C51 H51B 109.5 . . ?
H51A C51 H51B 109.5 . . ?
C50 C51 H51C 109.5 . . ?
H51A C51 H51C 109.5 . . ?
H51B C51 H51C 109.5 . . ?
C53 C52 C56 107.5(6) . . ?
C53 C52 C50 133.8(6) . . ?
C56 C52 C50 118.7(5) . . ?
C53 C52 Fe4 69.5(4) . . ?
C56 C52 Fe4 68.4(3) . . ?
C50 C52 Fe4 127.2(4) . . ?
C52 C53 C54 108.8(6) . . ?
C52 C53 Fe4 70.0(4) . . ?
C54 C53 Fe4 69.3(4) . . ?
C52 C53 H53A 125.6 . . ?
C54 C53 H53A 125.6 . . ?
Fe4 C53 H53A 125.6 . . ?
C55 C54 C53 105.9(6) . . ?
C55 C54 Fe4 69.5(4) . . ?
C53 C54 Fe4 68.6(4) . . ?
C55 C54 H54A 127.0 . . ?
C53 C54 H54A 127.0 . . ?
Fe4 C54 H54A 127.0 . . ?
C54 C55 C56 111.2(6) . . ?
C54 C55 Fe4 70.8(4) . . ?
C56 C55 Fe4 69.1(4) . . ?
C54 C55 H55A 124.4 . . ?
C56 C55 H55A 124.4 . . ?
Fe4 C55 H55A 124.4 . . ?
C55 C56 C52 106.6(6) . . ?
C55 C56 Fe4 69.8(4) . . ?
C52 C56 Fe4 70.0(3) . . ?
C55 C56 H56A 126.7 . . ?
C52 C56 H56A 126.7 . . ?
Fe4 C56 H56A 126.7 . . ?
C58 C57 C61 108.6(6) . . ?
C58 C57 Fe4 70.8(4) . . ?
C61 C57 Fe4 70.3(4) . . ?
C58 C57 H57A 125.7 . . ?
C61 C57 H57A 125.7 . . ?
Fe4 C57 H57A 125.7 . . ?
C59 C58 C57 107.0(6) . . ?
C59 C58 Fe4 69.7(4) . . ?
C57 C58 Fe4 68.4(4) . . ?
C59 C58 H58A 126.5 . . ?
C57 C58 H58A 126.5 . . ?
Fe4 C58 H58A 126.5 . . ?
C58 C59 C60 110.7(6) . . ?
C58 C59 Fe4 70.4(4) . . ?
C60 C59 Fe4 70.0(4) . . ?
C58 C59 H59A 124.6 . . ?
C60 C59 H59A 124.6 . . ?
Fe4 C59 H59A 124.6 . . ?
C59 C60 C61 107.3(6) . . ?
C59 C60 Fe4 69.3(4) . . ?
C61 C60 Fe4 69.9(4) . . ?
C59 C60 H60A 126.4 . . ?
C61 C60 H60A 126.4 . . ?
Fe4 C60 H60A 126.4 . . ?
C60 C61 C62 131.0(6) . . ?
C60 C61 C57 106.4(6) . . ?
C62 C61 C57 122.5(6) . . ?
C60 C61 Fe4 69.5(4) . . ?
C62 C61 Fe4 124.0(5) . . ?
C57 C61 Fe4 67.6(3) . . ?
N22 C62 C61 128.9(7) . . ?
N22 C62 C63 114.4(6) . . ?
C61 C62 C63 116.6(6) . . ?
C62 C63 H63A 109.5 . . ?
C62 C63 H63B 109.5 . . ?
H63A C63 H63B 109.5 . . ?
C62 C63 H63C 109.5 . . ?
H63A C63 H63C 109.5 . . ?
H63B C63 H63C 109.5 . . ?
N23 C64 N24 112.7(6) . . ?
N23 C64 S8 129.3(6) . . ?
N24 C64 S8 117.5(5) . . ?
C73 Fe5 C72 170.0(3) . . ?
C73 Fe5 C75 67.6(3) . . ?
C72 Fe5 C75 118.3(3) . . ?
C73 Fe5 C68 129.0(3) . . ?
C72 Fe5 C68 42.2(3) . . ?
C75 Fe5 C68 152.8(3) . . ?
C73 Fe5 C74 40.2(3) . . ?
C72 Fe5 C74 149.3(3) . . ?
C75 Fe5 C74 39.8(3) . . ?
C68 Fe5 C74 166.5(2) . . ?
C73 Fe5 C71 147.2(3) . . ?
C72 Fe5 C71 41.0(2) . . ?
C75 Fe5 C71 109.0(3) . . ?
C68 Fe5 C71 69.4(3) . . ?
C74 Fe5 C71 115.8(2) . . ?
C73 Fe5 C70 115.5(3) . . ?
C72 Fe5 C70 67.9(3) . . ?
C75 Fe5 C70 129.2(3) . . ?
C68 Fe5 C70 67.8(2) . . ?
C74 Fe5 C70 107.5(2) . . ?
C71 Fe5 C70 39.7(3) . . ?
C73 Fe5 C69 106.7(3) . . ?
C72 Fe5 C69 69.3(3) . . ?
C75 Fe5 C69 166.4(3) . . ?
C68 Fe5 C69 40.2(2) . . ?
C74 Fe5 C69 128.1(3) . . ?
C71 Fe5 C69 68.7(3) . . ?
C70 Fe5 C69 40.7(2) . . ?
C73 Fe5 C77 41.8(2) . . ?
C72 Fe5 C77 130.6(2) . . ?
C75 Fe5 C77 69.8(3) . . ?
C68 Fe5 C77 107.1(2) . . ?
C74 Fe5 C77 69.7(2) . . ?
C71 Fe5 C77 170.5(3) . . ?
C70 Fe5 C77 148.2(2) . . ?
C69 Fe5 C77 114.8(3) . . ?
C73 Fe5 C76 69.7(3) . . ?
C72 Fe5 C76 108.9(3) . . ?
C75 Fe5 C76 41.2(2) . . ?
C68 Fe5 C76 118.1(2) . . ?
C74 Fe5 C76 69.1(3) . . ?
C71 Fe5 C76 130.6(3) . . ?
C70 Fe5 C76 168.2(2) . . ?
C69 Fe5 C76 150.2(2) . . ?
C77 Fe5 C76 42.5(2) . . ?
C89 Fe6 C85 111.1(3) . . ?
C89 Fe6 C93 40.2(2) . . ?
C85 Fe6 C93 117.7(3) . . ?
C89 Fe6 C86 116.5(3) . . ?
C85 Fe6 C86 40.8(2) . . ?
C93 Fe6 C86 148.8(3) . . ?
C89 Fe6 C92 68.1(3) . . ?
C85 Fe6 C92 152.1(3) . . ?
C93 Fe6 C92 42.8(3) . . ?
C86 Fe6 C92 166.1(3) . . ?
C89 Fe6 C87 147.6(2) . . ?
C85 Fe6 C87 68.8(3) . . ?
C93 Fe6 C87 169.6(3) . . ?
C86 Fe6 C87 41.4(3) . . ?
C92 Fe6 C87 127.8(3) . . ?
C89 Fe6 C84 133.6(3) . . ?
C85 Fe6 C84 41.3(2) . . ?
C93 Fe6 C84 109.9(2) . . ?
C86 Fe6 C84 69.5(3) . . ?
C92 Fe6 C84 117.8(3) . . ?
C87 Fe6 C84 68.9(2) . . ?
C89 Fe6 C88 171.4(2) . . ?
C85 Fe6 C88 67.4(3) . . ?
C93 Fe6 C88 132.2(3) . . ?
C86 Fe6 C88 68.3(3) . . ?
C92 Fe6 C88 109.0(3) . . ?
C87 Fe6 C88 40.6(2) . . ?
C84 Fe6 C88 39.7(2) . . ?
C89 Fe6 C90 40.0(2) . . ?
C85 Fe6 C90 129.9(3) . . ?
C93 Fe6 C90 69.4(2) . . ?
C86 Fe6 C90 105.9(3) . . ?
C92 Fe6 C90 68.6(3) . . ?
C87 Fe6 C90 113.6(2) . . ?
C84 Fe6 C90 170.4(3) . . ?
C88 Fe6 C90 147.5(2) . . ?
C89 Fe6 C91 66.1(3) . . ?
C85 Fe6 C91 168.0(3) . . ?
C93 Fe6 C91 68.4(3) . . ?
C86 Fe6 C91 128.7(3) . . ?
C92 Fe6 C91 39.2(2) . . ?
C87 Fe6 C91 106.9(3) . . ?
C84 Fe6 C91 149.0(3) . . ?
C88 Fe6 C91 117.1(3) . . ?
C90 Fe6 C91 40.4(2) . . ?
N27 Cu9 S12 126.42(16) . . ?
N27 Cu9 S9 87.97(15) . . ?
S12 Cu9 S9 144.05(8) . . ?
N27 Cu9 Cu11 109.18(14) . . ?
S12 Cu9 Cu11 115.25(9) . . ?
S9 Cu9 Cu11 50.32(7) . . ?
N27 Cu9 Cu12 122.83(15) . . ?
S12 Cu9 Cu12 47.40(7) . . ?
S9 Cu9 Cu12 126.30(6) . . ?
Cu11 Cu9 Cu12 76.95(7) . . ?
N28 Cu10 S11 131.74(16) . . ?
N28 Cu10 S10 87.25(17) . . ?
S11 Cu10 S10 138.72(9) . . ?
N28 Cu10 Cu12 105.37(15) . . ?
S11 Cu10 Cu12 115.59(7) . . ?
S10 Cu10 Cu12 50.23(7) . . ?
N28 Cu10 Cu11 122.33(15) . . ?
S11 Cu10 Cu11 49.19(7) . . ?
S10 Cu10 Cu11 127.15(7) . . ?
Cu12 Cu10 Cu11 78.45(8) . . ?
N33 Cu11 S9 128.73(16) . . ?
N33 Cu11 S11 86.94(14) . . ?
S9 Cu11 S11 142.37(8) . . ?
N33 Cu11 Cu9 121.02(14) . . ?
S9 Cu11 Cu9 51.76(6) . . ?
S11 Cu11 Cu9 124.85(6) . . ?
N33 Cu11 Cu10 104.19(14) . . ?
S9 Cu11 Cu10 119.37(7) . . ?
S11 Cu11 Cu10 47.60(7) . . ?
Cu9 Cu11 Cu10 78.28(8) . . ?
N34 Cu12 S10 129.28(17) . . ?
N34 Cu12 S12 87.32(17) . . ?
S10 Cu12 S12 141.53(9) . . ?
N34 Cu12 Cu10 124.29(16) . . ?
S10 Cu12 Cu10 51.98(7) . . ?
S12 Cu12 Cu10 121.48(8) . . ?
N34 Cu12 Cu9 103.83(17) . . ?
S10 Cu12 Cu9 119.82(7) . . ?
S12 Cu12 Cu9 46.05(6) . . ?
Cu10 Cu12 Cu9 77.02(7) . . ?
C65 S9 Cu11 109.1(3) . . ?
C65 S9 Cu9 91.0(2) . . ?
Cu11 S9 Cu9 77.93(7) . . ?
C80 S10 Cu12 110.0(2) . . ?
C80 S10 Cu10 92.5(3) . . ?
Cu12 S10 Cu10 77.78(7) . . ?
C81 S11 Cu10 106.0(2) . . ?
C81 S11 Cu11 93.7(2) . . ?
Cu10 S11 Cu11 83.21(7) . . ?
C96 S12 Cu9 105.6(2) . . ?
C96 S12 Cu12 92.2(2) . . ?
Cu9 S12 Cu12 86.55(8) . . ?
C65 N25 H25B 120.0 . . ?
C65 N25 H25C 120.0 . . ?
H25B N25 H25C 120.0 . . ?
C65 N26 N27 111.4(5) . . ?
C66 N27 N26 113.3(5) . . ?
C66 N27 Cu9 129.7(4) . . ?
N26 N27 Cu9 117.0(4) . . ?
C78 N28 N29 111.4(5) . . ?
C78 N28 Cu10 131.1(4) . . ?
N29 N28 Cu10 117.4(3) . . ?
C80 N29 N28 112.7(5) . . ?
C80 N30 H30A 120.0 . . ?
C80 N30 H30B 120.0 . . ?
H30A N30 H30B 120.0 . . ?
C81 N31 H31D 120.0 . . ?
C81 N31 H31E 120.0 . . ?
H31D N31 H31E 120.0 . . ?
C81 N32 N33 111.1(5) . . ?
C82 N33 N32 111.5(5) . . ?
C82 N33 Cu11 129.3(4) . . ?
N32 N33 Cu11 119.2(4) . . ?
C94 N34 N35 115.4(5) . . ?
C94 N34 Cu12 127.9(5) . . ?
N35 N34 Cu12 116.6(4) . . ?
C96 N35 N34 113.6(5) . . ?
C96 N36 H36A 120.0 . . ?
C96 N36 H36B 120.0 . . ?
H36A N36 H36B 120.0 . . ?
N26 C65 N25 113.9(6) . . ?
N26 C65 S9 131.6(5) . . ?
N25 C65 S9 114.5(5) . . ?
N27 C66 C68 126.1(6) . . ?
N27 C66 C67 115.5(6) . . ?
C68 C66 C67 118.4(5) . . ?
C66 C67 H67A 109.5 . . ?
C66 C67 H67B 109.5 . . ?
H67A C67 H67B 109.5 . . ?
C66 C67 H67C 109.5 . . ?
H67A C67 H67C 109.5 . . ?
H67B C67 H67C 109.5 . . ?
C69 C68 C72 107.6(5) . . ?
C69 C68 C66 133.7(6) . . ?
C72 C68 C66 118.7(5) . . ?
C69 C68 Fe5 70.4(4) . . ?
C72 C68 Fe5 68.0(4) . . ?
C66 C68 Fe5 124.1(4) . . ?
C68 C69 C70 107.2(6) . . ?
C68 C69 Fe5 69.4(4) . . ?
C70 C69 Fe5 69.5(4) . . ?
C68 C69 H69A 126.4 . . ?
C70 C69 H69A 126.4 . . ?
Fe5 C69 H69A 126.4 . . ?
C71 C70 C69 110.3(5) . . ?
C71 C70 Fe5 70.1(4) . . ?
C69 C70 Fe5 69.8(4) . . ?
C71 C70 H70A 124.8 . . ?
C69 C70 H70A 124.8 . . ?
Fe5 C70 H70A 124.8 . . ?
C70 C71 C72 107.5(6) . . ?
C70 C71 Fe5 70.2(4) . . ?
C72 C71 Fe5 68.2(4) . . ?
C70 C71 H71A 126.2 . . ?
C72 C71 H71A 126.2 . . ?
Fe5 C71 H71A 126.2 . . ?
C71 C72 C68 107.5(6) . . ?
C71 C72 Fe5 70.7(4) . . ?
C68 C72 Fe5 69.8(4) . . ?
C71 C72 H72A 126.3 . . ?
C68 C72 H72A 126.3 . . ?
Fe5 C72 H72A 126.3 . . ?
C74 C73 C77 111.1(6) . . ?
C74 C73 Fe5 71.2(4) . . ?
C77 C73 Fe5 71.2(4) . . ?
C74 C73 H73A 124.4 . . ?
C77 C73 H73A 124.4 . . ?
Fe5 C73 H73A 124.4 . . ?
C75 C74 C73 107.7(6) . . ?
C75 C74 Fe5 69.2(4) . . ?
C73 C74 Fe5 68.5(4) . . ?
C75 C74 H74A 126.1 . . ?
C73 C74 H74A 126.1 . . ?
Fe5 C74 H74A 126.1 . . ?
C74 C75 C76 111.9(6) . . ?
C74 C75 Fe5 71.0(4) . . ?
C76 C75 Fe5 72.4(4) . . ?
C74 C75 H75A 124.0 . . ?
C76 C75 H75A 124.0 . . ?
Fe5 C75 H75A 124.0 . . ?
C75 C76 C77 104.2(5) . . ?
C75 C76 Fe5 66.4(4) . . ?
C77 C76 Fe5 67.4(3) . . ?
C75 C76 H76A 127.9 . . ?
C77 C76 H76A 127.9 . . ?
Fe5 C76 H76A 127.9 . . ?
C78 C77 C73 126.2(6) . . ?
C78 C77 C76 128.9(5) . . ?
C73 C77 C76 105.0(5) . . ?
C78 C77 Fe5 127.9(4) . . ?
C73 C77 Fe5 67.0(3) . . ?
C76 C77 Fe5 70.1(3) . . ?
N28 C78 C77 132.9(6) . . ?
N28 C78 C79 111.9(5) . . ?
C77 C78 C79 115.2(5) . . ?
C78 C79 H79A 109.5 . . ?
C78 C79 H79B 109.5 . . ?
H79A C79 H79B 109.5 . . ?
C78 C79 H79C 109.5 . . ?
H79A C79 H79C 109.5 . . ?
H79B C79 H79C 109.5 . . ?
N29 C80 N30 114.4(6) . . ?
N29 C80 S10 129.9(6) . . ?
N30 C80 S10 115.7(5) . . ?
N31 C81 N32 112.3(6) . . ?
N31 C81 S11 119.2(5) . . ?
N32 C81 S11 128.3(5) . . ?
N33 C82 C84 130.5(6) . . ?
N33 C82 C83 112.8(5) . . ?
C84 C82 C83 116.7(6) . . ?
C82 C83 H83A 109.5 . . ?
C82 C83 H83B 109.5 . . ?
H83A C83 H83B 109.5 . . ?
C82 C83 H83C 109.5 . . ?
H83A C83 H83C 109.5 . . ?
H83B C83 H83C 109.5 . . ?
C88 C84 C85 105.7(5) . . ?
C88 C84 C82 124.7(6) . . ?
C85 C84 C82 129.6(6) . . ?
C88 C84 Fe6 70.1(3) . . ?
C85 C84 Fe6 67.7(3) . . ?
C82 C84 Fe6 126.7(4) . . ?
C86 C85 C84 110.0(6) . . ?
C86 C85 Fe6 70.5(4) . . ?
C84 C85 Fe6 70.9(4) . . ?
C86 C85 H85A 125.0 . . ?
C84 C85 H85A 125.0 . . ?
Fe6 C85 H85A 125.0 . . ?
C85 C86 C87 106.9(5) . . ?
C85 C86 Fe6 68.6(4) . . ?
C87 C86 Fe6 69.8(3) . . ?
C85 C86 H86A 126.5 . . ?
C87 C86 H86A 126.5 . . ?
Fe6 C86 H86A 126.5 . . ?
C88 C87 C86 106.4(5) . . ?
C88 C87 Fe6 69.9(3) . . ?
C86 C87 Fe6 68.8(3) . . ?
C88 C87 H87A 126.8 . . ?
C86 C87 H87A 126.8 . . ?
Fe6 C87 H87A 126.8 . . ?
C84 C88 C87 110.9(5) . . ?
C84 C88 Fe6 70.1(4) . . ?
C87 C88 Fe6 69.5(3) . . ?
C84 C88 H88A 124.5 . . ?
C87 C88 H88A 124.5 . . ?
Fe6 C88 H88A 124.5 . . ?
C93 C89 C90 114.7(6) . . ?
C93 C89 Fe6 71.5(4) . . ?
C90 C89 Fe6 73.4(4) . . ?
C93 C89 H89A 122.6 . . ?
C90 C89 H89A 122.6 . . ?
Fe6 C89 H89A 122.6 . . ?
C89 C90 C91 103.6(5) . . ?
C89 C90 Fe6 66.6(4) . . ?
C91 C90 Fe6 69.9(3) . . ?
C89 C90 H90A 128.2 . . ?
C91 C90 H90A 128.2 . . ?
Fe6 C90 H90A 128.2 . . ?
C92 C91 C90 111.4(6) . . ?
C92 C91 Fe6 69.8(4) . . ?
C90 C91 Fe6 69.7(4) . . ?
C92 C91 H91A 124.2 . . ?
C90 C91 H91A 124.2 . . ?
Fe6 C91 H91A 124.2 . . ?
C91 C92 C93 106.4(6) . . ?
C91 C92 Fe6 71.0(4) . . ?
C93 C92 Fe6 67.4(3) . . ?
C91 C92 H92A 126.8 . . ?
C93 C92 H92A 126.8 . . ?
Fe6 C92 H92A 126.8 . . ?
C89 C93 C94 125.0(6) . . ?
C89 C93 C92 103.9(5) . . ?
C94 C93 C92 131.0(6) . . ?
C89 C93 Fe6 68.2(4) . . ?
C94 C93 Fe6 126.0(4) . . ?
C92 C93 Fe6 69.8(3) . . ?
N34 C94 C93 127.7(6) . . ?
N34 C94 C95 116.4(5) . . ?
C93 C94 C95 115.8(5) . . ?
C94 C95 H95A 109.5 . . ?
C94 C95 H95B 109.5 . . ?
H95A C95 H95B 109.5 . . ?
C94 C95 H95C 109.5 . . ?
H95A C95 H95C 109.5 . . ?
H95B C95 H95C 109.5 . . ?
N35 C96 N36 119.2(6) . . ?
N35 C96 S12 129.5(5) . . ?
N36 C96 S12 111.2(5) . . ?
C102 Fe7 C106 107.3(3) . . ?
C102 Fe7 C107 131.2(3) . . ?
C106 Fe7 C107 41.1(3) . . ?
C102 Fe7 C104 68.1(3) . . ?
C106 Fe7 C104 149.9(3) . . ?
C107 Fe7 C104 118.5(3) . . ?
C102 Fe7 C103 40.1(3) . . ?
C106 Fe7 C103 114.2(3) . . ?
C107 Fe7 C103 108.9(3) . . ?
C104 Fe7 C103 42.6(3) . . ?
C102 Fe7 C105 114.2(3) . . ?
C106 Fe7 C105 41.1(3) . . ?
C107 Fe7 C105 68.9(3) . . ?
C104 Fe7 C105 168.8(3) . . ?
C103 Fe7 C105 145.7(3) . . ?
C102 Fe7 C100 68.5(3) . . ?
C106 Fe7 C100 168.7(3) . . ?
C107 Fe7 C100 149.3(3) . . ?
C104 Fe7 C100 39.6(3) . . ?
C103 Fe7 C100 69.8(3) . . ?
C105 Fe7 C100 129.9(3) . . ?
C102 Fe7 C101 40.1(3) . . ?
C106 Fe7 C101 127.5(3) . . ?
C107 Fe7 C101 167.6(3) . . ?
C104 Fe7 C101 69.2(3) . . ?
C103 Fe7 C101 69.5(3) . . ?
C105 Fe7 C101 105.1(3) . . ?
C100 Fe7 C101 42.6(3) . . ?
C102 Fe7 C108 170.6(3) . . ?
C106 Fe7 C108 68.6(3) . . ?
C107 Fe7 C108 40.3(3) . . ?
C104 Fe7 C108 111.0(3) . . ?
C103 Fe7 C108 132.9(3) . . ?
C105 Fe7 C108 68.6(3) . . ?
C100 Fe7 C108 117.2(3) . . ?
C101 Fe7 C108 149.1(3) . . ?
C102 Fe7 C109 146.9(3) . . ?
C106 Fe7 C109 68.9(3) . . ?
C107 Fe7 C109 68.4(3) . . ?
C104 Fe7 C109 131.7(3) . . ?
C103 Fe7 C109 172.5(3) . . ?
C105 Fe7 C109 40.8(3) . . ?
C100 Fe7 C109 108.6(3) . . ?
C101 Fe7 C109 114.7(3) . . ?
C108 Fe7 C109 40.7(3) . . ?
C120 Fe8 C116 39.8(3) . . ?
C120 Fe8 C124 108.0(3) . . ?
C116 Fe8 C124 117.2(3) . . ?
C120 Fe8 C117 67.7(3) . . ?
C116 Fe8 C117 42.9(3) . . ?
C124 Fe8 C117 154.4(3) . . ?
C120 Fe8 C119 38.9(3) . . ?
C116 Fe8 C119 66.1(3) . . ?
C124 Fe8 C119 128.7(3) . . ?
C117 Fe8 C119 64.6(3) . . ?
C120 Fe8 C121 170.6(3) . . ?
C116 Fe8 C121 133.4(3) . . ?
C124 Fe8 C121 68.1(3) . . ?
C117 Fe8 C121 111.9(3) . . ?
C119 Fe8 C121 150.1(3) . . ?
C120 Fe8 C125 131.4(3) . . ?
C116 Fe8 C125 111.4(3) . . ?
C124 Fe8 C125 40.3(3) . . ?
C117 Fe8 C125 122.7(3) . . ?
C119 Fe8 C125 167.6(3) . . ?
C121 Fe8 C125 40.2(3) . . ?
C120 Fe8 C123 114.2(3) . . ?
C116 Fe8 C123 147.0(3) . . ?
C124 Fe8 C123 40.1(3) . . ?
C117 Fe8 C123 165.4(3) . . ?
C119 Fe8 C123 107.0(3) . . ?
C121 Fe8 C123 68.8(3) . . ?
C125 Fe8 C123 67.9(3) . . ?
C120 Fe8 C122 147.3(3) . . ?
C116 Fe8 C122 172.0(3) . . ?
C124 Fe8 C122 67.0(3) . . ?
C117 Fe8 C122 130.7(3) . . ?
C119 Fe8 C122 117.3(3) . . ?
C121 Fe8 C122 40.3(3) . . ?
C125 Fe8 C122 66.8(3) . . ?
C123 Fe8 C122 40.5(3) . . ?
C120 Fe8 C118 67.6(3) . . ?
C116 Fe8 C118 68.6(3) . . ?
C124 Fe8 C118 166.1(3) . . ?
C117 Fe8 C118 37.8(3) . . ?
C119 Fe8 C118 39.9(3) . . ?
C121 Fe8 C118 118.2(3) . . ?
C125 Fe8 C118 152.1(3) . . ?
C123 Fe8 C118 128.2(3) . . ?
C122 Fe8 C118 109.0(3) . . ?
N39 Cu13 S16 132.22(17) . . ?
N39 Cu13 S13 88.48(18) . . ?
S16 Cu13 S13 137.28(10) . . ?
N39 Cu13 Cu15 106.55(18) . . ?
S16 Cu13 Cu15 114.44(8) . . ?
S13 Cu13 Cu15 48.81(7) . . ?
N39 Cu13 Cu16 123.44(18) . . ?
S16 Cu13 Cu16 49.15(7) . . ?
S13 Cu13 Cu16 124.78(8) . . ?
Cu15 Cu13 Cu16 77.57(8) . . ?
N40 Cu14 S15 128.05(17) . . ?
N40 Cu14 S14 87.05(16) . . ?
S15 Cu14 S14 143.27(9) . . ?
N40 Cu14 Cu15 121.06(17) . . ?
S15 Cu14 Cu15 50.27(8) . . ?
S14 Cu14 Cu15 125.43(7) . . ?
N40 Cu14 Cu16 106.19(17) . . ?
S15 Cu14 Cu16 117.66(9) . . ?
S14 Cu14 Cu16 48.03(7) . . ?
Cu15 Cu14 Cu16 78.14(7) . . ?
N45 Cu15 S13 129.55(18) . . ?
N45 Cu15 S15 86.44(19) . . ?
S13 Cu15 S15 141.91(10) . . ?
N45 Cu15 Cu14 104.51(18) . . ?
S13 Cu15 Cu14 118.09(8) . . ?
S15 Cu15 Cu14 49.15(7) . . ?
N45 Cu15 Cu13 122.81(18) . . ?
S13 Cu15 Cu13 50.40(8) . . ?
S15 Cu15 Cu13 125.39(9) . . ?
Cu14 Cu15 Cu13 77.61(7) . . ?
N46 Cu16 S14 130.35(18) . . ?
N46 Cu16 S16 86.47(17) . . ?
S14 Cu16 S16 141.80(9) . . ?
N46 Cu16 Cu14 122.78(17) . . ?
S14 Cu16 Cu14 49.95(7) . . ?
S16 Cu16 Cu14 123.72(7) . . ?
N46 Cu16 Cu13 107.92(17) . . ?
S14 Cu16 Cu13 114.28(8) . . ?
S16 Cu16 Cu13 48.30(7) . . ?
Cu14 Cu16 Cu13 75.96(8) . . ?
C97 S13 Cu15 105.5(3) . . ?
C97 S13 Cu13 93.4(3) . . ?
Cu15 S13 Cu13 80.80(8) . . ?
C112 S14 Cu16 108.1(3) . . ?
C112 S14 Cu14 96.0(3) . . ?
Cu16 S14 Cu14 82.02(8) . . ?
C113 S15 Cu14 106.8(3) . . ?
C113 S15 Cu15 91.2(3) . . ?
Cu14 S15 Cu15 80.58(9) . . ?
C128 S16 Cu13 105.0(2) . . ?
C128 S16 Cu16 95.4(3) . . ?
Cu13 S16 Cu16 82.55(8) . . ?
C97 N37 H37C 120.0 . . ?
C97 N37 H37B 120.0 . . ?
H37C N37 H37B 120.0 . . ?
C97 N38 N39 116.4(6) . . ?
C98 N39 N38 113.8(5) . . ?
C98 N39 Cu13 131.5(4) . . ?
N38 N39 Cu13 114.7(4) . . ?
C110 N40 N41 110.3(5) . . ?
C110 N40 Cu14 132.1(5) . . ?
N41 N40 Cu14 117.6(4) . . ?
C112 N41 N40 113.6(6) . . ?
C112 N42 H42B 120.0 . . ?
C112 N42 H42C 120.0 . . ?
H42B N42 H42C 120.0 . . ?
C113 N43 H43B 120.0 . . ?
C113 N43 H43C 120.0 . . ?
H43B N43 H43C 120.0 . . ?
C113 N44 N45 112.8(6) . . ?
C114 N45 N44 117.3(6) . . ?
C114 N45 Cu15 124.8(5) . . ?
N44 N45 Cu15 117.7(4) . . ?
N47 N46 C126 114.6(6) . . ?
N47 N46 Cu16 117.2(4) . . ?
C126 N46 Cu16 128.0(5) . . ?
C128 N47 N46 115.6(6) . . ?
C128 N48 H48A 109.1 . . ?
C128 N48 H48B 108.6 . . ?
H48A N48 H48B 109.5 . . ?
N38 C97 N37 116.4(7) . . ?
N38 C97 S13 125.8(6) . . ?
N37 C97 S13 117.7(6) . . ?
N39 C98 C99 115.4(6) . . ?
N39 C98 C100 127.5(6) . . ?
C99 C98 C100 116.8(6) . . ?
C98 C99 H99A 109.5 . . ?
C98 C99 H99B 109.5 . . ?
H99A C99 H99B 109.5 . . ?
C98 C99 H99C 109.5 . . ?
H99A C99 H99C 109.5 . . ?
H99B C99 H99C 109.5 . . ?
C104 C100 C98 121.3(7) . . ?
C104 C100 C101 107.5(6) . . ?
C98 C100 C101 131.2(6) . . ?
C104 C100 Fe7 69.4(4) . . ?
C98 C100 Fe7 127.8(5) . . ?
C101 C100 Fe7 68.7(4) . . ?
C102 C101 C100 104.1(6) . . ?
C102 C101 Fe7 67.0(4) . . ?
C100 C101 Fe7 68.7(4) . . ?
C102 C101 H10B 128.0 . . ?
C100 C101 H10B 128.0 . . ?
Fe7 C101 H10B 128.0 . . ?
C103 C102 C101 115.1(7) . . ?
C103 C102 Fe7 72.2(4) . . ?
C101 C102 Fe7 72.9(4) . . ?
C103 C102 H10C 122.4 . . ?
C101 C102 H10C 122.4 . . ?
Fe7 C102 H10C 122.4 . . ?
C102 C103 C104 103.6(7) . . ?
C102 C103 Fe7 67.7(4) . . ?
C104 C103 Fe7 68.6(4) . . ?
C102 C103 H10D 128.2 . . ?
C104 C103 H10D 128.2 . . ?
Fe7 C103 H10D 128.2 . . ?
C100 C104 C103 109.7(7) . . ?
C100 C104 Fe7 71.1(4) . . ?
C103 C104 Fe7 68.8(4) . . ?
C100 C104 H10E 125.2 . . ?
C103 C104 H10E 125.2 . . ?
Fe7 C104 H10E 125.2 . . ?
C106 C105 C109 108.1(6) . . ?
C106 C105 Fe7 67.9(4) . . ?
C109 C105 Fe7 71.7(4) . . ?
C106 C105 H10F 126.0 . . ?
C109 C105 H10F 126.0 . . ?
Fe7 C105 H10F 126.0 . . ?
C107 C106 C105 108.2(6) . . ?
C107 C106 Fe7 69.6(4) . . ?
C105 C106 Fe7 70.9(4) . . ?
C107 C106 H10G 125.9 . . ?
C105 C106 H10G 125.9 . . ?
Fe7 C106 H10G 125.9 . . ?
C108 C107 C106 109.0(7) . . ?
C108 C107 Fe7 71.5(4) . . ?
C106 C107 Fe7 69.3(5) . . ?
C108 C107 H10H 125.5 . . ?
C106 C107 H10H 125.5 . . ?
Fe7 C107 H10H 125.5 . . ?
C107 C108 C109 108.8(7) . . ?
C107 C108 Fe7 68.2(4) . . ?
C109 C108 Fe7 71.5(4) . . ?
C107 C108 H10I 125.6 . . ?
C109 C108 H10I 125.6 . . ?
Fe7 C108 H10I 125.6 . . ?
C110 C109 C108 129.7(7) . . ?
C110 C109 C105 123.9(7) . . ?
C108 C109 C105 105.9(6) . . ?
C110 C109 Fe7 123.5(5) . . ?
C108 C109 Fe7 67.8(4) . . ?
C105 C109 Fe7 67.5(4) . . ?
N40 C110 C109 133.1(7) . . ?
N40 C110 C111 114.2(6) . . ?
C109 C110 C111 112.5(6) . . ?
C110 C111 H11B 109.5 . . ?
C110 C111 H11C 109.5 . . ?
H11B C111 H11C 109.5 . . ?
C110 C111 H11D 109.5 . . ?
H11B C111 H11D 109.5 . . ?
H11C C111 H11D 109.5 . . ?
N42 C112 N41 116.3(7) . . ?
N42 C112 S14 118.9(6) . . ?
N41 C112 S14 124.8(6) . . ?
N44 C113 N43 116.6(7) . . ?
N44 C113 S15 131.2(6) . . ?
N43 C113 S15 112.2(6) . . ?
N45 C114 C115 120.3(7) . . ?
N45 C114 C116 125.4(7) . . ?
C115 C114 C116 114.3(6) . . ?
C114 C115 H11E 109.5 . . ?
C114 C115 H11F 109.5 . . ?
H11E C115 H11F 109.5 . . ?
C114 C115 H11G 109.5 . . ?
H11E C115 H11G 109.5 . . ?
H11F C115 H11G 109.5 . . ?
C120 C116 C117 104.3(7) . . ?
C120 C116 C114 123.7(7) . . ?
C117 C116 C114 132.0(7) . . ?
C120 C116 Fe8 69.9(4) . . ?
C117 C116 Fe8 69.2(4) . . ?
C114 C116 Fe8 126.0(5) . . ?
C118 C117 C116 111.0(7) . . ?
C118 C117 Fe8 75.0(5) . . ?
C116 C117 Fe8 67.8(4) . . ?
C118 C117 H11H 124.5 . . ?
C116 C117 H11H 124.5 . . ?
Fe8 C117 H11H 124.5 . . ?
C117 C118 C119 103.4(7) . . ?
C117 C118 Fe8 67.3(4) . . ?
C119 C118 Fe8 66.8(4) . . ?
C117 C118 H11I 128.3 . . ?
C119 C118 H11I 128.3 . . ?
Fe8 C118 H11I 128.3 . . ?
C120 C119 C118 112.2(7) . . ?
C120 C119 Fe8 69.2(4) . . ?
C118 C119 Fe8 73.3(4) . . ?
C120 C119 H11J 123.9 . . ?
C118 C119 H11J 123.9 . . ?
Fe8 C119 H11J 123.9 . . ?
C119 C120 C116 109.0(7) . . ?
C119 C120 Fe8 71.9(5) . . ?
C116 C120 Fe8 70.3(4) . . ?
C119 C120 H12D 125.5 . . ?
C116 C120 H12D 125.5 . . ?
Fe8 C120 H12D 125.5 . . ?
C125 C121 C122 107.2(7) . . ?
C125 C121 Fe8 70.3(4) . . ?
C122 C121 Fe8 71.3(4) . . ?
C125 C121 H12E 126.4 . . ?
C122 C121 H12E 126.4 . . ?
Fe8 C121 H12E 126.4 . . ?
C121 C122 C123 109.0(7) . . ?
C121 C122 Fe8 68.4(4) . . ?
C123 C122 Fe8 69.6(4) . . ?
C121 C122 H12F 125.5 . . ?
C123 C122 H12F 125.5 . . ?
Fe8 C122 H12F 125.5 . . ?
C124 C123 C122 105.1(6) . . ?
C124 C123 Fe8 67.4(4) . . ?
C122 C123 Fe8 69.8(4) . . ?
C124 C123 H12G 127.5 . . ?
C122 C123 H12G 127.5 . . ?
Fe8 C123 H12G 127.5 . . ?
C125 C124 C123 110.7(6) . . ?
C125 C124 Fe8 71.4(4) . . ?
C123 C124 Fe8 72.5(4) . . ?
C125 C124 H12H 124.6 . . ?
C123 C124 H12H 124.6 . . ?
Fe8 C124 H12H 124.6 . . ?
C124 C125 C121 107.8(6) . . ?
C124 C125 C126 134.0(6) . . ?
C121 C125 C126 118.1(6) . . ?
C124 C125 Fe8 68.3(4) . . ?
C121 C125 Fe8 69.5(4) . . ?
C126 C125 Fe8 130.0(5) . . ?
N46 C126 C125 124.0(6) . . ?
N46 C126 C127 114.4(6) . . ?
C125 C126 C127 121.4(6) . . ?
C126 C127 H12I 109.5 . . ?
C126 C127 H12J 109.5 . . ?
H12I C127 H12J 109.5 . . ?
C126 C127 H12K 109.5 . . ?
H12I C127 H12K 109.5 . . ?
H12J C127 H12K 109.5 . . ?
N48 C128 N47 116.1(6) . . ?
N48 C128 S16 120.9(6) . . ?
N47 C128 S16 122.4(6) . . ?
C130 N49 C131 121.9(6) . . ?
C130 N49 C129 118.8(5) . . ?
C131 N49 C129 119.3(5) . . ?
N49 C129 O1 123.9(5) . . ?
N49 C129 H12L 118.0 . . ?
O1 C129 H12L 118.0 . . ?
N49 C130 H13C 109.5 . . ?
N49 C130 H13D 109.5 . . ?
H13C C130 H13D 109.5 . . ?
N49 C130 H13E 109.5 . . ?
H13C C130 H13E 109.5 . . ?
H13D C130 H13E 109.5 . . ?
N49 C131 H13F 109.5 . . ?
N49 C131 H13G 109.5 . . ?
H13F C131 H13G 109.5 . . ?
N49 C131 H13H 109.5 . . ?
H13F C131 H13H 109.5 . . ?
H13G C131 H13H 109.5 . . ?
C137 N51 C136 123.0(6) . . ?
C137 N51 C135 118.2(6) . . ?
C136 N51 C135 118.7(5) . . ?
N51 C135 O3 124.6(6) . . ?
N51 C135 H13I 117.7 . . ?
O3 C135 H13I 117.7 . . ?
N51 C136 H13J 109.5 . . ?
N51 C136 H13K 109.5 . . ?
H13J C136 H13K 109.5 . . ?
N51 C136 H13L 109.5 . . ?
H13J C136 H13L 109.5 . . ?
H13K C136 H13L 109.5 . . ?
N51 C137 H13M 109.5 . . ?
N51 C137 H13N 109.5 . . ?
H13M C137 H13N 109.5 . . ?
N51 C137 H13O 109.5 . . ?
H13M C137 H13O 109.5 . . ?
H13N C137 H13O 109.5 . . ?
C142 N53 C141 123.1(5) . . ?
C142 N53 C143 119.0(7) . . ?
C141 N53 C143 117.4(6) . . ?
N53 C141 O5 121.1(5) . . ?
N53 C141 H14D 119.4 . . ?
O5 C141 H14D 119.4 . . ?
N53 C142 H14E 109.5 . . ?
N53 C142 H14F 109.5 . . ?
H14E C142 H14F 109.5 . . ?
N53 C142 H14G 109.5 . . ?
H14E C142 H14G 109.5 . . ?
H14F C142 H14G 109.5 . . ?
N53 C143 H14H 109.5 . . ?
N53 C143 H14I 109.5 . . ?
H14H C143 H14I 109.5 . . ?
N53 C143 H14J 109.5 . . ?
H14H C143 H14J 109.5 . . ?
H14I C143 H14J 109.5 . . ?
C138 N52 C139 122.6(4) . . ?
C138 N52 C140 118.6(5) . . ?
C139 N52 C140 118.7(5) . . ?
N52 C138 O4 108.5(5) . . ?
N52 C138 H13P 125.8 . . ?
O4 C138 H13P 125.8 . . ?
N52 C139 H13Q 109.5 . . ?
N52 C139 H13R 109.5 . . ?
H13Q C139 H13R 109.5 . . ?
N52 C139 H13S 109.5 . . ?
H13Q C139 H13S 109.5 . . ?
H13R C139 H13S 109.5 . . ?
N52 C140 H14A 109.5 . . ?
N52 C140 H14B 109.5 . . ?
H14A C140 H14B 109.5 . . ?
N52 C140 H14C 109.5 . . ?
H14A C140 H14C 109.5 . . ?
H14B C140 H14C 109.5 . . ?
C144 N54 C146 120.3(5) . . ?
C144 N54 C145 121.5(5) . . ?
C146 N54 C145 118.0(7) . . ?
N54 C144 O6 111.3(6) . . ?
N54 C144 H14K 124.4 . . ?
O6 C144 H14K 124.4 . . ?
N54 C145 H14L 109.5 . . ?
N54 C145 H14M 109.5 . . ?
H14L C145 H14M 109.5 . . ?
N54 C145 H14N 109.5 . . ?
H14L C145 H14N 109.5 . . ?
H14M C145 H14N 109.5 . . ?
N54 C146 H14O 109.5 . . ?
N54 C146 H14P 109.5 . . ?
H14O C146 H14P 109.5 . . ?
N54 C146 H14Q 109.5 . . ?
H14O C146 H14Q 109.5 . . ?
H14P C146 H14Q 109.5 . . ?
C134 N50 C133 123.2(7) . . ?
C134 N50 C132 119.6(6) . . ?
C133 N50 C132 115.9(6) . . ?
N50 C132 O2 124.4(6) . . ?
N50 C132 H13T 117.8 . . ?
O2 C132 H13T 117.8 . . ?
N50 C133 H13U 109.5 . . ?
N50 C133 H13V 109.5 . . ?
H13U C133 H13V 109.5 . . ?
N50 C133 H13W 109.5 . . ?
H13U C133 H13W 109.5 . . ?
H13V C133 H13W 109.5 . . ?
N50 C134 H13X 109.5 . . ?
N50 C134 H13Y 109.5 . . ?
H13X C134 H13Y 109.5 . . ?
N50 C134 H13Z 109.5 . . ?
H13X C134 H13Z 109.5 . . ?
H13Y C134 H13Z 109.5 . . ?
O7 C147 H14R 109.5 . . ?
O7 C147 H14S 109.5 . . ?
H14R C147 H14S 109.5 . . ?
O7 C147 H14T 109.5 . . ?
H14R C147 H14T 109.5 . . ?
H14S C147 H14T 109.5 . . ?
C147 O7 H7E 107.7 . . ?

loop_
_geom_bond_atom_site_label_1
_geom_bond_atom_site_label_2
_geom_bond_distance
_geom_bond_site_symmetry_2
_geom_bond_publ_flag
Cu1 N3 2.067(5) . ?
Cu1 S3 2.188(3) . ?
Cu1 S1 2.232(3) . ?
Cu1 Cu4 2.834(2) . ?
Cu1 Cu3 2.926(2) . ?
Cu2 N4 2.026(5) . ?
Cu2 S4 2.167(3) . ?
Cu2 S2 2.232(3) . ?
Cu2 Cu3 2.789(2) . ?
Cu2 Cu4 2.977(2) . ?
Cu3 N9 2.042(5) . ?
Cu3 S2 2.179(3) . ?
Cu3 S3 2.228(3) . ?
Cu4 N10 2.019(5) . ?
Cu4 S1 2.179(3) . ?
Cu4 S4 2.224(3) . ?
Fe1 C5 2.013(7) . ?
Fe1 C11 2.027(7) . ?
Fe1 C4 2.034(7) . ?
Fe1 C8 2.039(7) . ?
Fe1 C13 2.042(6) . ?
Fe1 C6 2.044(8) . ?
Fe1 C10 2.055(7) . ?
Fe1 C12 2.061(7) . ?
Fe1 C9 2.061(7) . ?
Fe1 C7 2.068(8) . ?
Fe2 C27 2.006(9) . ?
Fe2 C28 2.017(8) . ?
Fe2 C25 2.022(8) . ?
Fe2 C24 2.025(7) . ?
Fe2 C23 2.043(8) . ?
Fe2 C29 2.055(8) . ?
Fe2 C26 2.058(8) . ?
Fe2 C21 2.061(8) . ?
Fe2 C20 2.068(7) . ?
Fe2 C22 2.095(8) . ?
S1 C1 1.768(7) . ?
S2 C16 1.636(9) . ?
S3 C17 1.766(7) . ?
S4 C32 1.768(8) . ?
N1 C1 1.381(8) . ?
N1 H1A 0.8600 . ?
N1 H1B 0.8600 . ?
N2 C1 1.277(8) . ?
N2 N3 1.360(7) . ?
N3 C2 1.261(8) . ?
N4 C14 1.365(8) . ?
N4 N5 1.395(8) . ?
N5 C16 1.355(9) . ?
N6 C16 1.379(10) . ?
N6 H6B 0.8600 . ?
N6 H6C 0.8600 . ?
N7 C17 1.358(8) . ?
N7 H7B 0.8600 . ?
N7 H7C 0.8600 . ?
N8 C17 1.323(9) . ?
N8 N9 1.365(7) . ?
N9 C18 1.221(7) . ?
N10 C30 1.248(9) . ?
N10 N11 1.402(8) . ?
N11 C32 1.294(9) . ?
N12 C32 1.316(9) . ?
N12 H12B 0.8600 . ?
N12 H12C 0.8600 . ?
C2 C4 1.472(9) . ?
C2 C3 1.592(9) . ?
C3 H3A 0.9600 . ?
C3 H3B 0.9600 . ?
C3 H3C 0.9600 . ?
C4 C5 1.472(10) . ?
C4 C8 1.491(9) . ?
C5 C6 1.396(9) . ?
C5 H5A 0.9800 . ?
C6 C7 1.386(11) . ?
C6 H6A 0.9800 . ?
C7 C8 1.356(10) . ?
C7 H7A 0.9800 . ?
C8 H8A 0.9800 . ?
C9 C10 1.404(9) . ?
C9 C13 1.524(9) . ?
C9 H9A 0.9800 . ?
C10 C11 1.458(10) . ?
C10 H10A 0.9800 . ?
C11 C12 1.409(9) . ?
C11 H11A 0.9800 . ?
C12 C13 1.403(9) . ?
C12 H12A 0.9800 . ?
C13 C14 1.457(9) . ?
C14 C15 1.478(9) . ?
C15 H15A 0.9600 . ?
C15 H15B 0.9600 . ?
C15 H15C 0.9600 . ?
C18 C19 1.432(10) . ?
C18 C20 1.448(9) . ?
C19 H19A 0.9600 . ?
C19 H19B 0.9600 . ?
C19 H19C 0.9600 . ?
C20 C24 1.437(9) . ?
C20 C21 1.453(9) . ?
C21 C22 1.485(10) . ?
C21 H21A 0.9800 . ?
C22 C23 1.449(11) . ?
C22 H22A 0.9800 . ?
C23 C24 1.406(10) . ?
C23 H23A 0.9800 . ?
C24 H24A 0.9800 . ?
C25 C26 1.344(10) . ?
C25 C29 1.464(10) . ?
C25 H25A 0.9800 . ?
C26 C27 1.397(11) . ?
C26 H26A 0.9800 . ?
C27 C28 1.399(10) . ?
C27 H27A 0.9800 . ?
C28 C29 1.450(10) . ?
C28 H28A 0.9800 . ?
C29 C30 1.483(10) . ?
C30 C31 1.474(10) . ?
C31 H31A 0.9600 . ?
C31 H31B 0.9600 . ?
C31 H31C 0.9600 . ?
Cu5 N15 2.049(6) . ?
Cu5 S7 2.171(3) . ?
Cu5 S5 2.230(3) . ?
Cu5 Cu7 2.842(2) . ?
Cu5 Cu8 2.919(2) . ?
Cu6 N16 2.027(5) . ?
Cu6 S8 2.190(3) . ?
Cu6 S6 2.232(3) . ?
Cu6 Cu7 2.837(2) . ?
Cu6 Cu8 2.839(2) . ?
Cu7 N21 2.022(6) . ?
Cu7 S6 2.168(3) . ?
Cu7 S7 2.208(3) . ?
Cu8 N22 2.054(5) . ?
Cu8 S5 2.181(3) . ?
Cu8 S8 2.224(3) . ?
Fe3 C43 2.004(7) . ?
Fe3 C36 2.008(7) . ?
Fe3 C41 2.017(7) . ?
Fe3 C44 2.021(7) . ?
Fe3 C40 2.037(7) . ?
Fe3 C39 2.050(8) . ?
Fe3 C42 2.054(7) . ?
Fe3 C45 2.057(7) . ?
Fe3 C38 2.058(6) . ?
Fe3 C37 2.069(7) . ?
Fe4 C56 2.010(6) . ?
Fe4 C57 2.019(7) . ?
Fe4 C55 2.020(7) . ?
Fe4 C53 2.025(7) . ?
Fe4 C52 2.032(6) . ?
Fe4 C54 2.035(7) . ?
Fe4 C59 2.042(7) . ?
Fe4 C60 2.050(7) . ?
Fe4 C58 2.052(6) . ?
Fe4 C61 2.055(6) . ?
S5 C33 1.767(8) . ?
S6 C48 1.739(7) . ?
S7 C49 1.811(7) . ?
S8 C64 1.752(7) . ?
N13 C33 1.408(10) . ?
N13 H13A 0.8600 . ?
N13 H13B 0.8600 . ?
N14 C33 1.224(9) . ?
N14 N15 1.423(8) . ?
N15 C34 1.305(8) . ?
N16 C46 1.290(8) . ?
N16 N17 1.358(7) . ?
N17 C48 1.320(9) . ?
N18 C48 1.353(9) . ?
N18 H18A 0.8600 . ?
N18 H18B 0.8600 . ?
N19 C49 1.315(9) . ?
N19 H19D 0.8600 . ?
N19 H19E 0.8600 . ?
N20 C49 1.283(9) . ?
N20 N21 1.374(7) . ?
N21 C50 1.297(8) . ?
N22 C62 1.290(8) . ?
N22 N23 1.400(8) . ?
N23 C64 1.319(8) . ?
N24 C64 1.343(9) . ?
N24 H24B 0.8600 . ?
N24 H24C 0.8600 . ?
C34 C36 1.434(8) . ?
C34 C35 1.492(9) . ?
C35 H35A 0.9600 . ?
C35 H35B 0.9600 . ?
C35 H35C 0.9600 . ?
C36 C40 1.432(9) . ?
C36 C37 1.459(9) . ?
C37 C38 1.383(9) . ?
C37 H37A 0.9800 . ?
C38 C39 1.406(10) . ?
C38 H38A 0.9800 . ?
C39 C40 1.378(10) . ?
C39 H39A 0.9800 . ?
C40 H40A 0.9800 . ?
C41 C42 1.341(9) . ?
C41 C45 1.513(9) . ?
C41 H41A 0.9800 . ?
C42 C43 1.393(9) . ?
C42 H42A 0.9800 . ?
C43 C44 1.408(9) . ?
C43 H43A 0.9800 . ?
C44 C45 1.343(9) . ?
C44 H44A 0.9800 . ?
C45 C46 1.513(9) . ?
C46 C47 1.457(9) . ?
C47 H47A 0.9600 . ?
C47 H47B 0.9600 . ?
C47 H47C 0.9600 . ?
C50 C51 1.429(9) . ?
C50 C52 1.518(9) . ?
C51 H51A 0.9600 . ?
C51 H51B 0.9600 . ?
C51 H51C 0.9600 . ?
C52 C53 1.405(9) . ?
C52 C56 1.436(9) . ?
C53 C54 1.458(9) . ?
C53 H53A 0.9800 . ?
C54 C55 1.377(10) . ?
C54 H54A 0.9800 . ?
C55 C56 1.417(9) . ?
C55 H55A 0.9800 . ?
C56 H56A 0.9800 . ?
C57 C58 1.419(9) . ?
C57 C61 1.464(9) . ?
C57 H57A 0.9800 . ?
C58 C59 1.396(10) . ?
C58 H58A 0.9800 . ?
C59 C60 1.424(9) . ?
C59 H59A 0.9800 . ?
C60 C61 1.425(9) . ?
C60 H60A 0.9800 . ?
C61 C62 1.429(9) . ?
C62 C63 1.520(11) . ?
C63 H63A 0.9600 . ?
C63 H63B 0.9600 . ?
C63 H63C 0.9600 . ?
Fe5 C73 1.998(7) . ?
Fe5 C72 2.006(7) . ?
Fe5 C75 2.010(7) . ?
Fe5 C68 2.031(6) . ?
Fe5 C74 2.033(6) . ?
Fe5 C71 2.039(6) . ?
Fe5 C70 2.042(6) . ?
Fe5 C69 2.045(7) . ?
Fe5 C77 2.054(6) . ?
Fe5 C76 2.091(6) . ?
Fe6 C89 1.976(7) . ?
Fe6 C85 2.018(7) . ?
Fe6 C93 2.018(6) . ?
Fe6 C86 2.043(6) . ?
Fe6 C92 2.051(6) . ?
Fe6 C87 2.057(6) . ?
Fe6 C84 2.062(6) . ?
Fe6 C88 2.062(6) . ?
Fe6 C90 2.063(6) . ?
Fe6 C91 2.066(6) . ?
Cu9 N27 2.050(6) . ?
Cu9 S12 2.159(2) . ?
Cu9 S9 2.239(3) . ?
Cu9 Cu11 2.788(2) . ?
Cu9 Cu12 2.993(2) . ?
Cu10 N28 1.996(5) . ?
Cu10 S11 2.164(3) . ?
Cu10 S10 2.241(3) . ?
Cu10 Cu12 2.780(2) . ?
Cu10 Cu11 2.910(2) . ?
Cu11 N33 1.992(5) . ?
Cu11 S9 2.194(2) . ?
Cu11 S11 2.218(3) . ?
Cu12 N34 2.036(5) . ?
Cu12 S10 2.186(3) . ?
Cu12 S12 2.207(3) . ?
S9 C65 1.759(7) . ?
S10 C80 1.744(7) . ?
S11 C81 1.696(7) . ?
S12 C96 1.813(7) . ?
N25 C65 1.345(8) . ?
N25 H25B 0.8600 . ?
N25 H25C 0.8600 . ?
N26 C65 1.303(8) . ?
N26 N27 1.396(7) . ?
N27 C66 1.278(8) . ?
N28 C78 1.332(8) . ?
N28 N29 1.424(7) . ?
N29 C80 1.260(8) . ?
N30 C80 1.387(9) . ?
N30 H30A 0.8600 . ?
N30 H30B 0.8600 . ?
N31 C81 1.326(9) . ?
N31 H31D 0.8600 . ?
N31 H31E 0.8600 . ?
N32 C81 1.356(8) . ?
N32 N33 1.376(7) . ?
N33 C82 1.351(8) . ?
N34 C94 1.328(8) . ?
N34 N35 1.427(7) . ?
N35 C96 1.204(8) . ?
N36 C96 1.346(8) . ?
N36 H36A 0.8600 . ?
N36 H36B 0.8600 . ?
C66 C68 1.466(8) . ?
C66 C67 1.520(9) . ?
C67 H67A 0.9600 . ?
C67 H67B 0.9600 . ?
C67 H67C 0.9600 . ?
C68 C69 1.401(9) . ?
C68 C72 1.455(9) . ?
C69 C70 1.422(9) . ?
C69 H69A 0.9800 . ?
C70 C71 1.386(10) . ?
C70 H70A 0.9800 . ?
C71 C72 1.418(9) . ?
C71 H71A 0.9800 . ?
C72 H72A 0.9800 . ?
C73 C74 1.387(9) . ?
C73 C77 1.446(8) . ?
C73 H73A 0.9800 . ?
C74 C75 1.375(9) . ?
C74 H74A 0.9800 . ?
C75 C76 1.446(9) . ?
C75 H75A 0.9800 . ?
C76 C77 1.502(9) . ?
C76 H76A 0.9800 . ?
C77 C78 1.391(8) . ?
C78 C79 1.531(9) . ?
C79 H79A 0.9600 . ?
C79 H79B 0.9600 . ?
C79 H79C 0.9600 . ?
C82 C84 1.450(8) . ?
C82 C83 1.460(8) . ?
C83 H83A 0.9600 . ?
C83 H83B 0.9600 . ?
C83 H83C 0.9600 . ?
C84 C88 1.402(8) . ?
C84 C85 1.441(9) . ?
C85 C86 1.416(9) . ?
C85 H85A 0.9800 . ?
C86 C87 1.449(9) . ?
C86 H86A 0.9800 . ?
C87 C88 1.429(8) . ?
C87 H87A 0.9800 . ?
C88 H88A 0.9800 . ?
C89 C93 1.375(8) . ?
C89 C90 1.383(9) . ?
C89 H89A 0.9800 . ?
C90 C91 1.425(9) . ?
C90 H90A 0.9800 . ?
C91 C92 1.382(9) . ?
C91 H91A 0.9800 . ?
C92 C93 1.486(9) . ?
C92 H92A 0.9800 . ?
C93 C94 1.466(8) . ?
C94 C95 1.480(8) . ?
C95 H95A 0.9600 . ?
C95 H95B 0.9600 . ?
C95 H95C 0.9600 . ?
Fe7 C102 1.954(7) . ?
Fe7 C106 1.989(8) . ?
Fe7 C107 1.993(7) . ?
Fe7 C104 2.008(8) . ?
Fe7 C103 2.010(8) . ?
Fe7 C105 2.028(8) . ?
Fe7 C100 2.029(7) . ?
Fe7 C101 2.030(7) . ?
Fe7 C108 2.036(7) . ?
Fe7 C109 2.085(7) . ?
Fe8 C120 1.990(7) . ?
Fe8 C116 1.994(7) . ?
Fe8 C124 2.001(7) . ?
Fe8 C117 2.013(8) . ?
Fe8 C119 2.024(8) . ?
Fe8 C121 2.032(7) . ?
Fe8 C125 2.042(7) . ?
Fe8 C123 2.067(7) . ?
Fe8 C122 2.070(8) . ?
Fe8 C118 2.108(7) . ?
Cu13 N39 2.012(6) . ?
Cu13 S16 2.197(3) . ?
Cu13 S13 2.234(3) . ?
Cu13 Cu15 2.862(2) . ?
Cu13 Cu16 2.918(2) . ?
Cu14 N40 1.986(6) . ?
Cu14 S15 2.184(3) . ?
Cu14 S14 2.239(3) . ?
Cu14 Cu15 2.848(2) . ?
Cu14 Cu16 2.896(2) . ?
Cu15 N45 2.026(6) . ?
Cu15 S13 2.181(3) . ?
Cu15 S15 2.220(3) . ?
Cu16 N46 2.020(6) . ?
Cu16 S14 2.174(3) . ?
Cu16 S16 2.226(3) . ?
S13 C97 1.767(8) . ?
S14 C112 1.708(8) . ?
S15 C113 1.749(8) . ?
S16 C128 1.760(7) . ?
N37 C97 1.338(10) . ?
N37 H37C 0.8600 . ?
N37 H37B 0.8600 . ?
N38 C97 1.286(9) . ?
N38 N39 1.438(8) . ?
N39 C98 1.316(8) . ?
N40 C110 1.298(8) . ?
N40 N41 1.440(8) . ?
N41 C112 1.363(9) . ?
N42 C112 1.286(9) . ?
N42 H42B 0.8600 . ?
N42 H42C 0.8600 . ?
N43 C113 1.329(9) . ?
N43 H43B 0.8600 . ?
N43 H43C 0.8600 . ?
N44 C113 1.233(9) . ?
N44 N45 1.354(8) . ?
N45 C114 1.327(9) . ?
N46 N47 1.391(8) . ?
N46 C126 1.404(9) . ?
N47 C128 1.355(9) . ?
N48 C128 1.313(9) . ?
N48 H48A 0.9000 . ?
N48 H48B 0.9001 . ?
C98 C99 1.441(9) . ?
C98 C100 1.449(9) . ?
C99 H99A 0.9600 . ?
C99 H99B 0.9600 . ?
C99 H99C 0.9600 . ?
C100 C104 1.367(10) . ?
C100 C101 1.475(10) . ?
C101 C102 1.368(10) . ?
C101 H10B 0.9800 . ?
C102 C103 1.359(10) . ?
C102 H10C 0.9800 . ?
C103 C104 1.461(11) . ?
C103 H10D 0.9800 . ?
C104 H10E 0.9800 . ?
C105 C106 1.412(10) . ?
C105 C109 1.436(10) . ?
C105 H10F 0.9800 . ?
C106 C107 1.398(11) . ?
C106 H10G 0.9800 . ?
C107 C108 1.388(10) . ?
C107 H10H 0.9800 . ?
C108 C109 1.434(10) . ?
C108 H10I 0.9800 . ?
C109 C110 1.419(9) . ?
C110 C111 1.623(11) . ?
C111 H11B 0.9600 . ?
C111 H11C 0.9600 . ?
C111 H11D 0.9600 . ?
C114 C115 1.466(10) . ?
C114 C116 1.536(10) . ?
C115 H11E 0.9600 . ?
C115 H11F 0.9600 . ?
C115 H11G 0.9600 . ?
C116 C120 1.356(10) . ?
C116 C117 1.466(10) . ?
C117 C118 1.338(10) . ?
C117 H11H 0.9800 . ?
C118 C119 1.411(10) . ?
C118 H11I 0.9800 . ?
C119 C120 1.338(10) . ?
C119 H11J 0.9800 . ?
C120 H12D 0.9800 . ?
C121 C125 1.401(10) . ?
C121 C122 1.413(11) . ?
C121 H12E 0.9800 . ?
C122 C123 1.434(11) . ?
C122 H12F 0.9800 . ?
C123 C124 1.397(9) . ?
C123 H12G 0.9800 . ?
C124 C125 1.393(9) . ?
C124 H12H 0.9800 . ?
C125 C126 1.442(9) . ?
C126 C127 1.471(9) . ?
C127 H12I 0.9600 . ?
C127 H12J 0.9600 . ?
C127 H12K 0.9600 . ?
O1 C129 1.300(6) . ?
N49 C130 1.255(5) . ?
N49 C131 1.262(6) . ?
N49 C129 1.291(5) . ?
C129 H12L 0.9300 . ?
C130 H13C 0.9600 . ?
C130 H13D 0.9600 . ?
C130 H13E 0.9600 . ?
C131 H13F 0.9600 . ?
C131 H13G 0.9600 . ?
C131 H13H 0.9600 . ?
N51 C137 1.255(6) . ?
N51 C136 1.263(6) . ?
N51 C135 1.289(5) . ?
C135 O3 1.291(6) . ?
C135 H13I 0.9300 . ?
C136 H13J 0.9600 . ?
C136 H13K 0.9600 . ?
C136 H13L 0.9600 . ?
C137 H13M 0.9600 . ?
C137 H13N 0.9600 . ?
C137 H13O 0.9600 . ?
O6 C144 1.292(6) . ?
O5 C141 1.317(6) . ?
N53 C142 1.293(6) . ?
N53 C141 1.294(6) . ?
N53 C143 1.304(5) . ?
C141 H14D 0.9300 . ?
C142 H14E 0.9600 . ?
C142 H14F 0.9600 . ?
C142 H14G 0.9600 . ?
C143 H14H 0.9600 . ?
C143 H14I 0.9600 . ?
C143 H14J 0.9600 . ?
O4 C138 1.327(6) . ?
N52 C138 1.286(6) . ?
N52 C139 1.312(6) . ?
N52 C140 1.315(5) . ?
C138 H13P 0.9300 . ?
C139 H13Q 0.9600 . ?
C139 H13R 0.9600 . ?
C139 H13S 0.9600 . ?
C140 H14A 0.9600 . ?
C140 H14B 0.9600 . ?
C140 H14C 0.9600 . ?
N54 C144 1.289(6) . ?
N54 C146 1.303(6) . ?
N54 C145 1.307(6) . ?
C144 H14K 0.9300 . ?
C145 H14L 0.9600 . ?
C145 H14M 0.9600 . ?
C145 H14N 0.9600 . ?
C146 H14O 0.9600 . ?
C146 H14P 0.9600 . ?
C146 H14Q 0.9600 . ?
O2 C132 1.302(6) . ?
N50 C134 1.238(6) . ?
N50 C133 1.252(6) . ?
N50 C132 1.284(6) . ?
C132 H13T 0.9300 . ?
C133 H13U 0.9600 . ?
C133 H13V 0.9600 . ?
C133 H13W 0.9600 . ?
C134 H13X 0.9600 . ?
C134 H13Y 0.9600 . ?
C134 H13Z 0.9600 . ?
C147 O7 1.493(7) . ?
C147 H14R 0.9600 . ?
C147 H14S 0.9600 . ?
C147 H14T 0.9600 . ?
O7 H7E 0.8502 . ?
O8 C148 1.465(8) . ?
O10 C150 1.451(6) . ?
O9 C149 1.4768 . ?
